data_1551833
loop_
_publ_author_name
'Elaine A. Qian'
'Alex I. Wixtrom'
'Jonathan C. Axtell'
'Azin Saebi'
'Dahee Jung'
'Pavel Rehak'
'Yanxiao Han'
'Elamar Hakim Moully'
'Daniel Mosallaei'
'Sylvia Chow'
'Marco S. Messina'
'Jing Yang Wang'
'A. Timothy Royappa'
'Arnold L. Rheingold'
'Heather D. Maynard'
'Petr Kral'
'Alexander M. Spokoyny'

_publ_section_title
;
 Atomically precise organomimetic cluster nanomolecules assembled via
 perfluoroaryl-thiol SNAr chemistry
;
_journal_name_full 'Nature Chemistry'
_journal_page_first 333
_journal_page_last 340
_journal_paper_doi 10.1038/nchem.2686
_journal_volume 9
_journal_year 2017
_chemical_formula_moiety '2(C78 H36 B6 F30 O6)'
_chemical_formula_sum 'C156 H72 B12 F60 O12'
_chemical_formula_weight 3407.85
_space_group_crystal_system triclinic
_space_group_IT_number 2
_space_group_name_Hall '-P 1'
_space_group_name_H-M_alt 'P -1'
_atom_sites_solution_hydrogens geom
_cell_angle_alpha 97.606(5)
_cell_angle_beta 114.089(5)
_cell_angle_gamma 109.756(5)
_cell_formula_units_Z 2
_cell_length_a 19.211(3)
_cell_length_b 19.674(3)
_cell_length_c 22.866(4)
_cell_measurement_reflns_used 8797
_cell_measurement_temperature 100
_cell_measurement_theta_max 21.817
_cell_measurement_theta_min 2.323
_cell_volume 7048(2)
_computing_cell_refinement 'SAINT v8.34A (Bruker, 2013)'
_computing_data_reduction 'SAINT v8.34A (Bruker, 2013)'
_computing_molecular_graphics 'Olex2 (Dolomanov et al., 2009)'
_computing_publication_material 'Olex2 (Dolomanov et al., 2009)'
_computing_structure_refinement 'XL (Sheldrick, 2008)'
_diffrn_ambient_temperature 100
_diffrn_measured_fraction_theta_full 0.996
_diffrn_measured_fraction_theta_max 0.996
_diffrn_measurement_device_type 'Bruker APEX-II CCD'
_diffrn_measurement_method '\f and \w scans'
_diffrn_radiation_type MoK\a
_diffrn_radiation_wavelength 0.71073
_diffrn_reflns_av_R_equivalents 0.0901
_diffrn_reflns_av_unetI/netI 0.1157
_diffrn_reflns_Laue_measured_fraction_full 0.996
_diffrn_reflns_Laue_measured_fraction_max 0.996
_diffrn_reflns_limit_h_max 23
_diffrn_reflns_limit_h_min -23
_diffrn_reflns_limit_k_max 23
_diffrn_reflns_limit_k_min -17
_diffrn_reflns_limit_l_max 27
_diffrn_reflns_limit_l_min -27
_diffrn_reflns_number 111260
_diffrn_reflns_point_group_measured_fraction_full 0.996
_diffrn_reflns_point_group_measured_fraction_max 0.996
_diffrn_reflns_theta_full 25.381
_diffrn_reflns_theta_max 25.381
_diffrn_reflns_theta_min 1.196
_diffrn_standards_number 0
_exptl_absorpt_coefficient_mu 0.153
_exptl_absorpt_correction_T_max 0.2590
_exptl_absorpt_correction_T_min 0.2322
_exptl_absorpt_correction_type multi-scan
_exptl_absorpt_process_details
;
SADABS-2014/5 (Bruker,2014/5) was used for absorption correction.
wR2(int) was 0.0684 before and 0.0516 after correction.
The Ratio of minimum to maximum transmission is 0.8965.
The \l/2 correction factor is 0.00150.
;
_exptl_crystal_colour orange
_exptl_crystal_colour_primary orange
_exptl_crystal_density_diffrn 1.606
_exptl_crystal_description block
_exptl_crystal_F_000 3408
_exptl_crystal_size_max 0.3
_exptl_crystal_size_mid 0.2
_exptl_crystal_size_min 0.2
_refine_diff_density_max 0.425
_refine_diff_density_min -0.405
_refine_diff_density_rms 0.070
_refine_ls_extinction_coef .
_refine_ls_extinction_method none
_refine_ls_goodness_of_fit_ref 1.008
_refine_ls_hydrogen_treatment constr
_refine_ls_matrix_type full
_refine_ls_number_parameters 2161
_refine_ls_number_reflns 25783
_refine_ls_number_restraints 0
_refine_ls_restrained_S_all 1.008
_refine_ls_R_factor_all 0.1771
_refine_ls_R_factor_gt 0.0680
_refine_ls_shift/su_max 0.000
_refine_ls_shift/su_mean 0.000
_refine_ls_structure_factor_coef Fsqd
_refine_ls_weighting_details 'w=1/[\s^2^(Fo^2^)+(0.0831P)^2^+5.5490P] where P=(Fo^2^+2Fc^2^)/3'
_refine_ls_weighting_scheme calc
_refine_ls_wR_factor_gt 0.1509
_refine_ls_wR_factor_ref 0.2030
_reflns_Friedel_coverage 0.000
_reflns_Friedel_fraction_full .
_reflns_Friedel_fraction_max .
_reflns_number_gt 11893
_reflns_number_total 25783
_reflns_threshold_expression 'I > 2\s(I)'
_cod_data_source_file nchem.2686-s3.cif
_cod_data_source_block spok22_a
_cod_original_cell_volume 7047.9(18)
_cod_database_code 1551833
_shelx_space_group_comment
;
The symmetry employed for this shelxl refinement is uniquely defined
by the following loop, which should always be used as a source of
symmetry information in preference to the above space-group names.
They are only intended as comments.
;
_olex2_refinement_description
;
1. Others
 Fixed Uiso: H1A(0.036) H1B(0.036) H3(0.084) H069(0.086) H5(0.081) H6(0.079)
 H13C(0.031) H13D(0.031) H15(0.032) H16(0.035) H18(0.044) H19(0.041)
 H26A(0.043) H26B(0.043) H28(0.042) H29(0.039) H31(0.042) H32(0.042)
 H39A(0.028) H39B(0.028) H41(0.029) H42(0.031) H44(0.034) H45(0.034)
 H52A(0.033) H52B(0.033) H54(0.037) H55(0.04) H57(0.043) H58(0.039) H65A(0.032)
 H65B(0.032) H67(0.037) H68(0.041) H70(0.051) H71(0.041) H72A(0.031)
 H72B(0.031) H74(0.047) H75(0.061) H77(0.057) H78(0.043) H85A(0.03) H85B(0.03)
 H87(0.049) H88(0.058) H90(0.049) H91(0.041) H98A(0.028) H98B(0.028)
 H104(0.031) H103(0.036) H101(0.042) H100(0.036) H11A(0.03) H11B(0.03)
 H113(0.037) H114(0.04) H116(0.053) H117(0.043) H12A(0.028) H12B(0.028)
 H130(0.032) H129(0.037) H127(0.052) H126(0.046) H13A(0.034) H13B(0.034)
 H143(0.034) H142(0.037) H140(0.047) H139(0.044)
 Fixed X: H1A(0.6698) H1B(0.727) H3(0.7067) H069(0.8116) H5(0.9519) H6(0.8485)
 H13C(0.5831) H13D(0.6664) H15(0.5909) H16(0.6648) H18(0.8814) H19(0.8077)
 H26A(0.6083) H26B(0.5115) H28(0.6332) H29(0.5886) H31(0.3608) H32(0.4061)
 H39A(0.4394) H39B(0.3789) H41(0.3267) H42(0.2136) H44(0.1961) H45(0.3083)
 H52A(0.2575) H52B(0.2624) H54(0.2215) H55(0.095) H57(-0.0209) H58(0.1068)
 H65A(0.4138) H65B(0.405) H67(0.4469) H68(0.5134) H70(0.6073) H71(0.5437)
 H72A(0.618) H72B(0.5644) H74(0.7109) H75(0.8316) H77(0.7896) H78(0.6694)
 H85A(0.6818) H85B(0.7384) H87(0.8751) H88(0.9711) H90(0.7804) H91(0.6855)
 H98A(0.582) H98B(0.6635) H104(0.5927) H103(0.6689) H101(0.8849) H100(0.8083)
 H11A(0.4217) H11B(0.4109) H113(0.447) H114(0.5194) H116(0.6351) H117(0.5658)
 H12A(0.2743) H12B(0.2635) H130(0.1279) H129(-0.0025) H127(0.082) H126(0.2118)
 H13A(0.4873) H13B(0.3911) H143(0.5843) H142(0.6312) H140(0.428) H139(0.3811)
 Fixed Y: H1A(0.7302) H1B(0.6912) H3(0.7961) H069(0.8601) H5(0.7635) H6(0.7)
 H13C(0.66) H13D(0.665) H15(0.7778) H16(0.9013) H18(0.8761) H19(0.7542)
 H26A(0.4903) H26B(0.4742) H28(0.3673) H29(0.25) H31(0.2476) H32(0.3653)
 H39A(0.6332) H39B(0.5883) H41(0.4367) H42(0.3776) H44(0.5757) H45(0.6352)
 H52A(0.5172) H52B(0.4371) H54(0.51) H55(0.4597) H57(0.3224) H58(0.37)
 H65A(0.6497) H65B(0.6799) H67(0.8123) H68(0.9366) H70(0.8678) H71(0.7435)
 H72A(0.4139) H72B(0.3787) H74(0.3843) H75(0.4497) H77(0.637) H78(0.5722)
 H85A(0.7297) H85B(0.686) H87(0.7453) H88(0.8128) H90(0.8176) H91(0.7512)
 H98A(0.6505) H98B(0.6519) H104(0.7701) H103(0.8934) H101(0.8671) H100(0.7453)
 H11A(0.6552) H11B(0.6843) H113(0.814) H114(0.9405) H116(0.8748) H117(0.7503)
 H12A(0.5384) H12B(0.4524) H130(0.5176) H129(0.4729) H127(0.3765) H126(0.4198)
 H13A(0.5322) H13B(0.5199) H143(0.6309) H142(0.7488) H140(0.7714) H139(0.6542)
 Fixed Z: H1A(0.6246) H1B(0.615) H3(0.7405) H069(0.8521) H5(0.8239) H6(0.7123)
 H13C(0.4255) H13D(0.4222) H15(0.4742) H16(0.5487) H18(0.6145) H19(0.5375)
 H26A(0.3506) H26B(0.3262) H28(0.3405) H29(0.2659) H31(0.156) H32(0.2314)
 H39A(0.3468) H39B(0.3741) H41(0.2631) H42(0.1532) H44(0.1481) H45(0.2584)
 H52A(0.4761) H52B(0.4636) H54(0.3274) H55(0.2256) H57(0.3066) H58(0.4066)
 H65A(0.5318) H65B(0.4684) H67(0.4866) H68(0.5572) H70(0.7183) H71(0.6473)
 H72A(0.1289) H72B(0.1646) H74(0.2392) H75(0.3436) H77(0.3485) H78(0.2413)
 H85A(0.1166) H85B(0.1149) H87(0.2069) H88(0.3209) H90(0.3522) H91(0.2395)
 H98A(-0.082) H98B(-0.0867) H104(-0.0328) H103(0.0411) H101(0.0974)
 H100(0.0212) H11A(0.0311) H11B(-0.0331) H113(-0.0149) H114(0.055) H116(0.2129)
 H117(0.1426) H12A(-0.0162) H12B(-0.0318) H130(-0.0702) H129(-0.1665) H127(-
 0.2735) H126(-0.1761) H13A(0.1734) H13B(0.1466) H143(0.2771) H142(0.3527)
 H140(0.2249) H139(0.1498)
;

loop_
_space_group_symop_operation_xyz
'x, y, z'
'-x, -y, -z'

loop_
_atom_site_label
_atom_site_type_symbol
_atom_site_fract_x
_atom_site_fract_y
_atom_site_fract_z
_atom_site_U_iso_or_equiv
_atom_site_adp_type
_atom_site_occupancy
_atom_site_site_symmetry_order
_atom_site_calc_flag
_atom_site_refinement_flags_posn
_atom_site_refinement_flags_adp
_atom_site_refinement_flags_occupancy
_atom_site_disorder_assembly
_atom_site_disorder_group
F1 F 0.9211(2) 0.74914(15) 0.95195(13) 0.0634(10) Uani 1 1 d . . . . .
F2 F 1.0464(2) 0.82173(16) 1.08037(14) 0.0702(11) Uani 1 1 d . . . . .
F3 F 1.15035(16) 0.97125(15) 1.11975(12) 0.0464(8) Uani 1 1 d . . . . .
F4 F 1.13200(17) 1.04676(15) 1.02740(13) 0.0540(9) Uani 1 1 d . . . . .
F5 F 1.00778(17) 0.97521(15) 0.89886(13) 0.0534(9) Uani 1 1 d . . . . .
F6 F 0.88197(18) 0.93300(16) 0.73162(14) 0.0531(8) Uani 1 1 d . . . . .
F7 F 0.96574(18) 1.07247(17) 0.82153(14) 0.0586(9) Uani 1 1 d . . . . .
F8 F 0.95866(18) 1.19484(16) 0.77992(15) 0.0631(9) Uani 1 1 d . . . . .
F9 F 0.86702(19) 1.17456(16) 0.64652(16) 0.0600(9) Uani 1 1 d . . . . .
F10 F 0.78427(18) 1.03547(14) 0.55623(14) 0.0499(8) Uani 1 1 d . . . . .
F11 F 0.31443(16) 0.10686(15) 0.15865(13) 0.0440(7) Uani 1 1 d . . . . .
F12 F 0.27112(18) -0.02956(16) 0.07930(14) 0.0536(8) Uani 1 1 d . . . . .
F13 F 0.37208(18) -0.04989(15) 0.02966(14) 0.0535(8) Uani 1 1 d . . . . .
F14 F 0.52122(17) 0.06934(14) 0.06496(13) 0.0434(7) Uani 1 1 d . . . . .
F15 F 0.56685(17) 0.20596(14) 0.14484(13) 0.0416(7) Uani 1 1 d . . . . .
F16 F 0.03271(16) 0.47332(15) 0.08899(13) 0.0435(7) Uani 1 1 d . . . . .
F17 F -0.09312(17) 0.39908(16) -0.03712(14) 0.0532(8) Uani 1 1 d . . . . .
F18 F -0.07218(17) 0.31438(15) -0.12809(13) 0.0523(8) Uani 1 1 d . . . . .
F19 F 0.08029(17) 0.31120(14) -0.09007(12) 0.0445(7) Uani 1 1 d . . . . .
F20 F 0.20721(15) 0.38616(13) 0.03595(12) 0.0333(6) Uani 1 1 d . . . . .
F21 F -0.13163(17) 0.37753(17) 0.24793(16) 0.0562(8) Uani 1 1 d . . . . .
F22 F -0.27802(18) 0.3222(2) 0.13195(17) 0.0767(11) Uani 1 1 d . . . . .
F23 F -0.28470(18) 0.2725(2) 0.01309(16) 0.0848(12) Uani 1 1 d . . . . .
F24 F -0.14307(19) 0.2733(2) 0.01159(15) 0.0767(11) Uani 1 1 d . . . . .
F25 F 0.00354(17) 0.32938(17) 0.12572(14) 0.0530(8) Uani 1 1 d . . . . .
F26 F 0.5462(3) 0.96080(19) 0.75809(15) 0.0722(10) Uani 1 1 d . . . . .
F27 F 0.6215(3) 1.1042(2) 0.83900(18) 0.1018(15) Uani 1 1 d . . . . .
F28 F 0.7259(2) 1.21747(19) 0.8160(2) 0.1222(19) Uani 1 1 d . . . . .
F29 F 0.7517(2) 1.18340(19) 0.7087(3) 0.1104(16) Uani 1 1 d . . . . .
F30 F 0.67438(19) 1.04067(16) 0.6266(2) 0.0674(10) Uani 1 1 d . . . . .
O1 O 0.63963(16) 0.62599(14) 0.63634(13) 0.0219(7) Uani 1 1 d . . . . .
O2 O 0.65181(16) 0.62139(15) 0.49322(13) 0.0226(7) Uani 1 1 d . . . . .
O3 O 0.56219(17) 0.44092(14) 0.40655(13) 0.0235(7) Uani 1 1 d . . . . .
O4 O 0.44985(16) 0.53947(15) 0.36302(13) 0.0224(7) Uani 1 1 d . . . . .
O5 O 0.32826(16) 0.51178(14) 0.43252(13) 0.0224(7) Uani 1 1 d . . . . .
O6 O 0.50995(16) 0.66370(14) 0.51229(13) 0.0219(7) Uani 1 1 d . . . . .
C1 C 0.6997(3) 0.6992(2) 0.6421(2) 0.0300(11) Uani 1 1 d . . . . .
C2 C 0.7659(3) 0.7401(2) 0.7152(2) 0.0265(11) Uani 1 1 d . . . . .
C3 C 0.7567(3) 0.7886(4) 0.7572(3) 0.070(2) Uani 1 1 d . . . . .
C4 C 0.8195(4) 0.8270(4) 0.8238(3) 0.072(2) Uani 1 1 d . . . . .
C5 C 0.8921(3) 0.8181(2) 0.8491(2) 0.0261(11) Uani 1 1 d . . . . .
C6 C 0.9016(4) 0.7705(3) 0.8072(3) 0.067(2) Uani 1 1 d . . . . .
C7 C 0.8397(4) 0.7322(3) 0.7407(3) 0.066(2) Uani 1 1 d . . . . .
C8 C 0.9601(3) 0.8588(2) 0.9207(2) 0.0278(11) Uani 1 1 d . . . . .
C9 C 1.0154(3) 0.9349(3) 0.9420(2) 0.0326(12) Uani 1 1 d . . . . .
C10 C 1.0791(3) 0.9728(3) 1.0084(2) 0.0354(12) Uani 1 1 d . . . . .
C11 C 1.0892(3) 0.9349(3) 1.0551(2) 0.0338(12) Uani 1 1 d . . . . .
C12 C 1.0368(3) 0.8594(3) 1.0357(2) 0.0416(13) Uani 1 1 d . . . . .
C13 C 0.9735(3) 0.8235(3) 0.9691(2) 0.0387(13) Uani 1 1 d . . . . .
C14 C 0.6436(3) 0.6720(2) 0.4531(2) 0.0259(11) Uani 1 1 d . . . . .
C15 C 0.6915(3) 0.7532(2) 0.4989(2) 0.0242(10) Uani 1 1 d . . . . .
C16 C 0.6502(3) 0.7978(2) 0.5027(2) 0.0269(11) Uani 1 1 d . . . . .
C17 C 0.6941(3) 0.8712(2) 0.5473(2) 0.0288(11) Uani 1 1 d . . . . .
C18 C 0.7810(3) 0.9010(2) 0.5902(2) 0.0301(11) Uani 1 1 d . . . . .
C19 C 0.8221(3) 0.8565(3) 0.5858(2) 0.0369(13) Uani 1 1 d . . . . .
C20 C 0.7781(3) 0.7835(2) 0.5403(2) 0.0344(12) Uani 1 1 d . . . . .
C21 C 0.8277(3) 0.9786(3) 0.6405(2) 0.0336(12) Uani 1 1 d . . . . .
C22 C 0.8266(3) 1.0425(3) 0.6219(2) 0.0365(12) Uani 1 1 d . . . . .
C23 C 0.8694(3) 1.1143(3) 0.6675(3) 0.0424(13) Uani 1 1 d . . . . .
C24 C 0.9164(3) 1.1245(3) 0.7351(3) 0.0452(15) Uani 1 1 d . . . . .
C25 C 0.9195(3) 1.0626(3) 0.7554(3) 0.0434(14) Uani 1 1 d . . . . .
C26 C 0.8762(3) 0.9914(3) 0.7092(2) 0.0378(13) Uani 1 1 d . . . . .
C27 C 0.5534(3) 0.4533(2) 0.3436(2) 0.0356(12) Uani 1 1 d . . . . .
C28 C 0.5247(3) 0.3787(2) 0.2941(2) 0.0314(12) Uani 1 1 d . . . . .
C29 C 0.5776(3) 0.3433(3) 0.3030(2) 0.0348(12) Uani 1 1 d . . . . .
C30 C 0.5513(3) 0.2735(2) 0.2585(2) 0.0324(12) Uani 1 1 d . . . . .
C31 C 0.4700(3) 0.2376(2) 0.2029(2) 0.0297(11) Uani 1 1 d . . . . .
C32 C 0.4164(3) 0.2718(3) 0.1934(2) 0.0353(12) Uani 1 1 d . . . . .
C33 C 0.4436(3) 0.3420(3) 0.2385(2) 0.0351(12) Uani 1 1 d . . . . .
C34 C 0.4422(3) 0.1620(3) 0.1551(2) 0.0315(12) Uani 1 1 d . . . . .
C35 C 0.4934(3) 0.1487(3) 0.1300(2) 0.0304(11) Uani 1 1 d . . . . .
C36 C 0.4706(3) 0.0789(3) 0.0884(2) 0.0346(12) Uani 1 1 d . . . . .
C37 C 0.3950(3) 0.0189(3) 0.0702(2) 0.0381(13) Uani 1 1 d . . . . .
C38 C 0.3435(3) 0.0294(3) 0.0938(2) 0.0375(13) Uani 1 1 d . . . . .
C39 C 0.3671(3) 0.0999(3) 0.1353(2) 0.0354(12) Uani 1 1 d . . . . .
C40 C 0.4019(3) 0.5819(2) 0.3432(2) 0.0231(10) Uani 1 1 d . . . . .
C41 C 0.3298(3) 0.5426(2) 0.2715(2) 0.0242(10) Uani 1 1 d . . . . .
C42 C 0.3006(3) 0.4653(2) 0.2399(2) 0.0244(10) Uani 1 1 d . . . . .
C43 C 0.2335(3) 0.4303(2) 0.1743(2) 0.0256(11) Uani 1 1 d . . . . .
C44 C 0.1951(3) 0.4715(2) 0.1392(2) 0.0243(10) Uani 1 1 d . . . . .
C45 C 0.2229(3) 0.5474(2) 0.1711(2) 0.0279(11) Uani 1 1 d . . . . .
C46 C 0.2898(3) 0.5829(2) 0.2370(2) 0.0287(11) Uani 1 1 d . . . . .
C47 C 0.1251(3) 0.4326(2) 0.0677(2) 0.0226(10) Uani 1 1 d . . . . .
C48 C 0.1330(3) 0.3905(2) 0.0195(2) 0.0232(10) Uani 1 1 d . . . . .
C49 C 0.0684(3) 0.3515(2) -0.0456(2) 0.0292(11) Uani 1 1 d . . . . .
C50 C -0.0077(3) 0.3536(2) -0.0643(2) 0.0323(12) Uani 1 1 d . . . . .
C51 C -0.0184(3) 0.3955(3) -0.0196(2) 0.0338(12) Uani 1 1 d . . . . .
C52 C 0.0480(3) 0.4347(3) 0.0459(2) 0.0292(11) Uani 1 1 d . . . . .
C53 C 0.2577(3) 0.4783(2) 0.4439(2) 0.0278(11) Uani 1 1 d . . . . .
C54 C 0.1768(3) 0.4466(2) 0.3776(2) 0.0263(11) Uani 1 1 d . . . . .
C55 C 0.1722(3) 0.4717(2) 0.3234(2) 0.0311(11) Uani 1 1 d . . . . .
C56 C 0.0965(3) 0.4420(3) 0.2627(2) 0.0336(12) Uani 1 1 d . . . . .
C57 C 0.0237(3) 0.3869(2) 0.2561(2) 0.0297(11) Uani 1 1 d . . . . .
C58 C 0.0284(3) 0.3606(3) 0.3104(2) 0.0359(12) Uani 1 1 d . . . . .
C59 C 0.1044(3) 0.3895(3) 0.3703(2) 0.0328(12) Uani 1 1 d . . . . .
C60 C -0.0577(3) 0.3565(3) 0.1918(2) 0.0342(12) Uani 1 1 d . . . . .
C61 C -0.0649(3) 0.3296(3) 0.1301(3) 0.0431(14) Uani 1 1 d . . . . .
C62 C -0.1402(3) 0.3002(3) 0.0696(3) 0.0541(16) Uani 1 1 d . . . . .
C63 C -0.2108(3) 0.2996(3) 0.0718(3) 0.0583(17) Uani 1 1 d . . . . .
C64 C -0.2071(3) 0.3249(3) 0.1315(3) 0.0515(15) Uani 1 1 d . . . . .
C65 C -0.1323(3) 0.3527(3) 0.1907(3) 0.0399(13) Uani 1 1 d . . . . .
C66 C 0.4454(3) 0.6843(2) 0.5144(2) 0.0266(11) Uani 1 1 d . . . . .
C67 C 0.4874(3) 0.7648(2) 0.5597(2) 0.0242(10) Uani 1 1 d . . . . .
C68 C 0.4797(3) 0.8232(2) 0.5339(2) 0.0306(11) Uani 1 1 d . . . . .
C69 C 0.5192(3) 0.8973(3) 0.5759(2) 0.0339(12) Uani 1 1 d . . . . .
C70 C 0.5668(3) 0.9147(2) 0.6444(2) 0.0332(12) Uani 1 1 d . . . . .
C71 C 0.5750(3) 0.8567(3) 0.6709(2) 0.0425(14) Uani 1 1 d . . . . .
C72 C 0.5364(3) 0.7826(2) 0.6287(2) 0.0345(12) Uani 1 1 d . . . . .
C73 C 0.6085(3) 0.9943(3) 0.6897(3) 0.0411(13) Uani 1 1 d . . . . .
C74 C 0.5975(4) 1.0148(3) 0.7445(3) 0.0548(16) Uani 1 1 d . . . . .
C75 C 0.6362(5) 1.0884(4) 0.7868(3) 0.072(2) Uani 1 1 d . . . . .
C76 C 0.6886(4) 1.1456(4) 0.7756(4) 0.081(2) Uani 1 1 d . . . . .
C77 C 0.7011(4) 1.1283(3) 0.7218(4) 0.074(2) Uani 1 1 d . . . . .
C78 C 0.6615(3) 1.0545(3) 0.6797(3) 0.0542(16) Uani 1 1 d . . . . .
B1 B 0.5819(3) 0.5729(3) 0.5748(2) 0.0199(11) Uani 1 1 d . . . . .
B2 B 0.5821(3) 0.5712(3) 0.4961(2) 0.0177(11) Uani 1 1 d . . . . .
B3 B 0.5334(3) 0.4713(3) 0.4448(2) 0.0197(11) Uani 1 1 d . . . . .
B4 B 0.4730(3) 0.5234(3) 0.4248(2) 0.0199(11) Uani 1 1 d . . . . .
B5 B 0.4042(3) 0.5067(2) 0.4656(2) 0.0186(11) Uani 1 1 d . . . . .
B6 B 0.5019(3) 0.5903(3) 0.5036(2) 0.0202(12) Uani 1 1 d . . . . .
H1A H 0.6698 0.7302 0.6246 0.036 Uiso 1 1 calc R . . . .
H1B H 0.7270 0.6912 0.6150 0.036 Uiso 1 1 calc R . . . .
H3 H 0.7067 0.7961 0.7405 0.084 Uiso 1 1 calc R . . . .
H5 H 0.9519 0.7635 0.8239 0.081 Uiso 1 1 calc R . . . .
H6 H 0.8485 0.7000 0.7123 0.079 Uiso 1 1 calc R . . . .
H13C H 0.5831 0.6600 0.4255 0.031 Uiso 1 1 calc R . . . .
H13D H 0.6664 0.6650 0.4222 0.031 Uiso 1 1 calc R . . . .
H15 H 0.5909 0.7778 0.4742 0.032 Uiso 1 1 calc R . . . .
H16 H 0.6648 0.9013 0.5487 0.035 Uiso 1 1 calc R . . . .
H18 H 0.8814 0.8761 0.6145 0.044 Uiso 1 1 calc R . . . .
H19 H 0.8077 0.7542 0.5375 0.041 Uiso 1 1 calc R . . . .
H26A H 0.6083 0.4903 0.3506 0.043 Uiso 1 1 calc R . . . .
H26B H 0.5115 0.4742 0.3262 0.043 Uiso 1 1 calc R . . . .
H28 H 0.6332 0.3673 0.3405 0.042 Uiso 1 1 calc R . . . .
H29 H 0.5886 0.2500 0.2659 0.039 Uiso 1 1 calc R . . . .
H31 H 0.3608 0.2476 0.1560 0.042 Uiso 1 1 calc R . . . .
H32 H 0.4061 0.3653 0.2314 0.042 Uiso 1 1 calc R . . . .
H39A H 0.4394 0.6332 0.3468 0.028 Uiso 1 1 calc R . . . .
H39B H 0.3789 0.5883 0.3741 0.028 Uiso 1 1 calc R . . . .
H41 H 0.3267 0.4367 0.2631 0.029 Uiso 1 1 calc R . . . .
H42 H 0.2136 0.3776 0.1532 0.031 Uiso 1 1 calc R . . . .
H44 H 0.1961 0.5757 0.1481 0.034 Uiso 1 1 calc R . . . .
H45 H 0.3083 0.6352 0.2584 0.034 Uiso 1 1 calc R . . . .
H52A H 0.2575 0.5172 0.4761 0.033 Uiso 1 1 calc R . . . .
H52B H 0.2624 0.4371 0.4636 0.033 Uiso 1 1 calc R . . . .
H54 H 0.2215 0.5100 0.3274 0.037 Uiso 1 1 calc R . . . .
H55 H 0.0950 0.4597 0.2256 0.040 Uiso 1 1 calc R . . . .
H57 H -0.0209 0.3224 0.3066 0.043 Uiso 1 1 calc R . . . .
H58 H 0.1068 0.3700 0.4066 0.039 Uiso 1 1 calc R . . . .
H65A H 0.4138 0.6497 0.5318 0.032 Uiso 1 1 calc R . . . .
H65B H 0.4050 0.6799 0.4684 0.032 Uiso 1 1 calc R . . . .
H67 H 0.4469 0.8123 0.4866 0.037 Uiso 1 1 calc R . . . .
H68 H 0.5134 0.9366 0.5572 0.041 Uiso 1 1 calc R . . . .
H069 H 0.8116 0.8601 0.8521 0.086 Uiso 1 1 calc R . . . .
H70 H 0.6073 0.8678 0.7183 0.051 Uiso 1 1 calc R . . . .
H71 H 0.5437 0.7435 0.6473 0.041 Uiso 1 1 calc R . . . .
F31 F 0.8579(3) 0.4860(3) 0.46435(18) 0.0986(14) Uani 1 1 d . . . . .
F32 F 1.0023(3) 0.5496(3) 0.5807(2) 0.139(2) Uani 1 1 d . . . . .
F33 F 1.1204(3) 0.6907(4) 0.6079(2) 0.191(3) Uani 1 1 d . . . . .
F34 F 1.0949(3) 0.7640(3) 0.5133(2) 0.153(2) Uani 1 1 d . . . . .
F35 F 0.9553(2) 0.6965(2) 0.3935(2) 0.0871(13) Uani 1 1 d . . . . .
F36 F 1.02584(17) 0.96650(16) 0.39830(14) 0.0530(8) Uani 1 1 d . . . . .
F37 F 1.14256(17) 1.03519(16) 0.52880(14) 0.0586(9) Uani 1 1 d . . . . .
F38 F 1.13042(18) 0.96692(19) 0.62324(14) 0.0680(10) Uani 1 1 d . . . . .
F39 F 0.9958(2) 0.8296(2) 0.58327(15) 0.0724(10) Uani 1 1 d . . . . .
F40 F 0.87656(18) 0.76322(18) 0.45419(14) 0.0641(10) Uani 1 1 d . . . . .
F41 F 0.78918(19) 1.03080(15) 0.05057(17) 0.0629(9) Uani 1 1 d . . . . .
F42 F 0.8788(2) 1.16756(17) 0.1458(2) 0.0956(14) Uani 1 1 d . . . . .
F43 F 0.9739(2) 1.18061(18) 0.27716(18) 0.0891(13) Uani 1 1 d . . . . .
F44 F 0.97620(19) 1.05348(18) 0.31083(15) 0.0681(10) Uani 1 1 d . . . . .
F45 F 0.88751(18) 0.91822(17) 0.21683(14) 0.0561(8) Uani 1 1 d . . . . .
F46 F 0.6830(2) 1.04570(17) 0.1172(2) 0.0786(11) Uani 1 1 d . . . . .
F47 F 0.7504(3) 1.1905(2) 0.1931(3) 0.135(2) Uani 1 1 d . . . . .
F48 F 0.7253(3) 1.2254(2) 0.3001(3) 0.151(2) Uani 1 1 d . . . . .
F49 F 0.6361(3) 1.1118(2) 0.3333(2) 0.1250(19) Uani 1 1 d . . . . .
F50 F 0.5684(3) 0.9672(2) 0.25710(17) 0.0827(12) Uani 1 1 d . . . . .
F51 F 0.01341(19) 0.4457(3) -0.35172(16) 0.0916(14) Uani 1 1 d . . . . .
F52 F -0.1324(2) 0.3873(3) -0.46854(17) 0.1133(17) Uani 1 1 d . . . . .
F53 F -0.28091(18) 0.3089(2) -0.47404(15) 0.0703(10) Uani 1 1 d . . . . .
F54 F -0.28369(18) 0.2940(2) -0.35893(16) 0.0772(11) Uani 1 1 d . . . . .
F55 F -0.13835(17) 0.34672(19) -0.24184(16) 0.0660(10) Uani 1 1 d . . . . .
F56 F 0.43946(17) 0.80325(14) 0.35541(13) 0.0417(7) Uani 1 1 d . . . . .
F57 F 0.48857(18) 0.93880(14) 0.43940(13) 0.0439(7) Uani 1 1 d . . . . .
F58 F 0.63791(18) 1.05734(14) 0.47446(14) 0.0517(8) Uani 1 1 d . . . . .
F59 F 0.73804(17) 1.03736(15) 0.42320(14) 0.0512(8) Uani 1 1 d . . . . .
F60 F 0.69082(16) 0.90065(15) 0.34136(13) 0.0459(8) Uani 1 1 d . . . . .
O7 O 0.55201(16) 0.46861(14) 0.13999(13) 0.0198(7) Uani 1 1 d . . . . .
O8 O 0.64410(16) 0.62855(14) 0.13285(13) 0.0202(7) Uani 1 1 d . . . . .
O9 O 0.65135(15) 0.61418(14) -0.01251(13) 0.0184(6) Uani 1 1 d . . . . .
O10 O 0.51366(16) 0.66421(14) 0.00734(13) 0.0210(7) Uani 1 1 d . . . . .
O11 O 0.33171(15) 0.51682(14) -0.06725(13) 0.0190(6) Uani 1 1 d . . . . .
O12 O 0.44355(16) 0.56867(14) 0.09370(13) 0.0202(7) Uani 1 1 d . . . . .
C79 C 0.6002(3) 0.4268(2) 0.1621(2) 0.0257(11) Uani 1 1 d . . . . .
C80 C 0.6773(3) 0.4715(3) 0.2303(2) 0.0289(11) Uani 1 1 d . . . . .
C81 C 0.7264(3) 0.4357(3) 0.2611(2) 0.0395(13) Uani 1 1 d . . . . .
C82 C 0.7977(3) 0.4746(4) 0.3234(3) 0.0511(15) Uani 1 1 d . . . . .
C83 C 0.8209(3) 0.5484(4) 0.3571(2) 0.0495(15) Uani 1 1 d . . . . .
C84 C 0.7735(3) 0.5855(3) 0.3264(2) 0.0479(15) Uani 1 1 d . . . . .
C85 C 0.7017(3) 0.5466(3) 0.2626(2) 0.0358(12) Uani 1 1 d . . . . .
C86 C 0.8984(4) 0.5875(4) 0.4248(3) 0.068(2) Uani 1 1 d . . . . .
C87 C 0.9167(5) 0.5561(5) 0.4751(3) 0.080(2) Uani 1 1 d . . . . .
C88 C 0.9903(6) 0.5887(7) 0.5340(3) 0.109(4) Uani 1 1 d . . . . .
C89 C 1.0462(6) 0.6556(7) 0.5509(5) 0.128(5) Uani 1 1 d . . . . .
C90 C 1.0348(5) 0.6942(6) 0.5022(5) 0.116(4) Uani 1 1 d . . . . .
C91 C 0.9607(5) 0.6573(5) 0.4405(3) 0.086(3) Uani 1 1 d . . . . .
C92 C 0.7084(3) 0.6982(2) 0.1382(2) 0.0251(11) Uani 1 1 d . . . . .
C93 C 0.7697(3) 0.7409(2) 0.2112(2) 0.0273(11) Uani 1 1 d . . . . .
C94 C 0.8555(3) 0.7598(3) 0.2363(2) 0.0411(13) Uani 1 1 d . . . . .
C95 C 0.9127(3) 0.7999(3) 0.3044(2) 0.0483(15) Uani 1 1 d . . . . .
C96 C 0.8852(3) 0.8210(3) 0.3481(2) 0.0373(13) Uani 1 1 d . . . . .
C97 C 0.8000(3) 0.8028(3) 0.3229(2) 0.0409(13) Uani 1 1 d . . . . .
C98 C 0.7438(3) 0.7634(3) 0.2558(2) 0.0341(12) Uani 1 1 d . . . . .
C99 C 0.9477(3) 0.8620(3) 0.4215(2) 0.0411(14) Uani 1 1 d . . . . .
C100 C 1.0176(3) 0.9316(3) 0.4436(3) 0.0425(14) Uani 1 1 d . . . . .
C101 C 1.0775(3) 0.9673(3) 0.5103(3) 0.0470(15) Uani 1 1 d . . . . .
C102 C 1.0709(3) 0.9331(3) 0.5578(3) 0.0500(16) Uani 1 1 d . . . . .
C103 C 1.0029(4) 0.8647(3) 0.5378(3) 0.0545(16) Uani 1 1 d . . . . .
C104 C 0.9419(3) 0.8314(3) 0.4706(3) 0.0517(16) Uani 1 1 d . . . . .
C105 C 0.6425(3) 0.6620(2) -0.0551(2) 0.0235(10) Uani 1 1 d . . . . .
C106 C 0.6920(3) 0.7439(2) -0.0122(2) 0.0206(10) Uani 1 1 d . . . . .
C107 C 0.6524(3) 0.7897(2) -0.0060(2) 0.0260(11) Uani 1 1 d . . . . .
C108 C 0.6975(3) 0.8632(2) 0.0379(2) 0.0298(11) Uani 1 1 d . . . . .
C109 C 0.7845(3) 0.8926(2) 0.0775(2) 0.0308(12) Uani 1 1 d . . . . .
C110 C 0.8252(3) 0.8474(2) 0.0708(2) 0.0347(12) Uani 1 1 d . . . . .
C111 C 0.7795(3) 0.7748(2) 0.0260(2) 0.0299(11) Uani 1 1 d . . . . .
C112 C 0.8346(3) 0.9691(3) 0.1297(2) 0.0370(13) Uani 1 1 d . . . . .
C113 C 0.8838(3) 0.9781(3) 0.1969(3) 0.0393(13) Uani 1 1 d . . . . .
C114 C 0.9296(3) 1.0481(3) 0.2458(3) 0.0486(15) Uani 1 1 d . . . . .
C115 C 0.9289(4) 1.1117(3) 0.2295(3) 0.0624(18) Uani 1 1 d . . . . .
C116 C 0.8809(4) 1.1059(3) 0.1636(3) 0.0609(18) Uani 1 1 d . . . . .
C117 C 0.8341(3) 1.0348(3) 0.1146(3) 0.0493(15) Uani 1 1 d . . . . .
C118 C 0.4525(3) 0.6883(2) 0.0122(2) 0.0247(10) Uani 1 1 d . . . . .
C119 C 0.4985(3) 0.7693(2) 0.0574(2) 0.0239(10) Uani 1 1 d . . . . .
C120 C 0.4854(3) 0.8263(2) 0.0316(2) 0.0308(12) Uani 1 1 d . . . . .
C121 C 0.5281(3) 0.9016(2) 0.0732(2) 0.0332(12) Uani 1 1 d . . . . .
C122 C 0.5833(3) 0.9199(2) 0.1413(3) 0.0373(13) Uani 1 1 d . . . . .
C123 C 0.5968(3) 0.8629(3) 0.1665(2) 0.0445(14) Uani 1 1 d . . . . .
C124 C 0.5552(3) 0.7888(3) 0.1246(2) 0.0359(12) Uani 1 1 d . . . . .
C125 C 0.6252(3) 1.0010(3) 0.1852(3) 0.0511(16) Uani 1 1 d . . . . .
C126 C 0.6717(4) 1.0600(3) 0.1721(4) 0.0648(18) Uani 1 1 d . . . . .
C127 C 0.7072(4) 1.1364(4) 0.2094(5) 0.086(3) Uani 1 1 d . . . . .
C128 C 0.6942(5) 1.1528(4) 0.2638(5) 0.095(3) Uani 1 1 d . . . . .
C129 C 0.6486(5) 1.0959(5) 0.2802(4) 0.087(3) Uani 1 1 d . . . . .
C130 C 0.6144(4) 1.0209(4) 0.2405(3) 0.0625(18) Uani 1 1 d . . . . .
C131 C 0.2648(2) 0.4950(2) -0.0507(2) 0.0231(10) Uani 1 1 d . . . . .
C132 C 0.1826(2) 0.4712(2) -0.1130(2) 0.0236(10) Uani 1 1 d . . . . .
C133 C 0.1184(3) 0.4880(2) -0.1114(2) 0.0269(11) Uani 1 1 d . . . . .
C134 C 0.0411(3) 0.4621(2) -0.1688(2) 0.0305(11) Uani 1 1 d . . . . .
C135 C 0.0267(3) 0.4207(3) -0.2295(2) 0.0326(12) Uani 1 1 d . . . . .
C136 C 0.0909(3) 0.4049(3) -0.2320(2) 0.0431(14) Uani 1 1 d . . . . .
C137 C 0.1682(3) 0.4305(3) -0.1738(2) 0.0386(13) Uani 1 1 d . . . . .
C138 C -0.0562(3) 0.3934(3) -0.2933(2) 0.0363(12) Uani 1 1 d . . . . .
C139 C -0.1340(3) 0.3563(3) -0.2972(3) 0.0408(13) Uani 1 1 d . . . . .
C140 C -0.2092(3) 0.3288(3) -0.3568(3) 0.0453(14) Uani 1 1 d . . . . .
C141 C -0.2082(3) 0.3370(3) -0.4143(3) 0.0514(15) Uani 1 1 d . . . . .
C142 C -0.1333(4) 0.3759(4) -0.4123(3) 0.0601(17) Uani 1 1 d . . . . .
C143 C -0.0588(3) 0.4044(4) -0.3517(3) 0.0546(16) Uani 1 1 d . . . . .
C144 C 0.4477(3) 0.5553(2) 0.1553(2) 0.0283(11) Uani 1 1 d . . . . .
C145 C 0.4780(3) 0.6304(2) 0.2051(2) 0.0263(11) Uani 1 1 d . . . . .
C146 C 0.5521(3) 0.6593(2) 0.2660(2) 0.0286(11) Uani 1 1 d . . . . .
C147 C 0.5800(3) 0.7297(3) 0.3112(2) 0.0307(11) Uani 1 1 d . . . . .
C148 C 0.5350(3) 0.7720(2) 0.2968(2) 0.0272(11) Uani 1 1 d . . . . .
C149 C 0.4602(3) 0.7430(3) 0.2358(2) 0.0389(13) Uani 1 1 d . . . . .
C150 C 0.4326(3) 0.6733(3) 0.1911(2) 0.0370(13) Uani 1 1 d . . . . .
C151 C 0.5640(3) 0.8470(2) 0.3453(2) 0.0292(11) Uani 1 1 d . . . . .
C152 C 0.5139(3) 0.8600(2) 0.3715(2) 0.0304(11) Uani 1 1 d . . . . .
C153 C 0.5388(3) 0.9296(3) 0.4149(2) 0.0338(12) Uani 1 1 d . . . . .
C154 C 0.6142(3) 0.9895(3) 0.4328(2) 0.0388(13) Uani 1 1 d . . . . .
C155 C 0.6651(3) 0.9783(3) 0.4077(2) 0.0376(13) Uani 1 1 d . . . . .
C156 C 0.6392(3) 0.9079(3) 0.3655(2) 0.0320(12) Uani 1 1 d . . . . .
B7 B 0.5285(3) 0.4812(2) 0.0770(2) 0.0155(11) Uani 1 1 d . . . . .
B8 B 0.5843(3) 0.5742(2) 0.0725(2) 0.0161(11) Uani 1 1 d . . . . .
B9 B 0.5824(3) 0.5671(2) -0.0069(2) 0.0166(11) Uani 1 1 d . . . . .
B10 B 0.5040(3) 0.5900(2) 0.0008(2) 0.0168(11) Uani 1 1 d . . . . .
B11 B 0.4064(3) 0.5096(2) -0.0339(2) 0.0167(11) Uani 1 1 d . . . . .
B12 B 0.4697(3) 0.5343(2) 0.0557(2) 0.0171(11) Uani 1 1 d . . . . .
H11A H 0.4217 0.6552 0.0311 0.030 Uiso 1 1 calc R . . . .
H11B H 0.4109 0.6843 -0.0331 0.030 Uiso 1 1 calc R . . . .
H12A H 0.2743 0.5384 -0.0162 0.028 Uiso 1 1 calc R . . . .
H12B H 0.2635 0.4524 -0.0318 0.028 Uiso 1 1 calc R . . . .
H13A H 0.4873 0.5322 0.1734 0.034 Uiso 1 1 calc R . . . .
H13B H 0.3911 0.5199 0.1466 0.034 Uiso 1 1 calc R . . . .
H72A H 0.6180 0.4139 0.1289 0.031 Uiso 1 1 calc R . . . .
H72B H 0.5644 0.3787 0.1646 0.031 Uiso 1 1 calc R . . . .
H74 H 0.7109 0.3843 0.2392 0.047 Uiso 1 1 calc R . . . .
H75 H 0.8316 0.4497 0.3436 0.061 Uiso 1 1 calc R . . . .
H77 H 0.7896 0.6370 0.3485 0.057 Uiso 1 1 calc R . . . .
H78 H 0.6694 0.5722 0.2413 0.043 Uiso 1 1 calc R . . . .
H85A H 0.6818 0.7297 0.1166 0.030 Uiso 1 1 calc R . . . .
H85B H 0.7384 0.6860 0.1149 0.030 Uiso 1 1 calc R . . . .
H87 H 0.8751 0.7453 0.2069 0.049 Uiso 1 1 calc R . . . .
H88 H 0.9711 0.8128 0.3209 0.058 Uiso 1 1 calc R . . . .
H90 H 0.7804 0.8176 0.3522 0.049 Uiso 1 1 calc R . . . .
H91 H 0.6855 0.7512 0.2395 0.041 Uiso 1 1 calc R . . . .
H98A H 0.5820 0.6505 -0.0820 0.028 Uiso 1 1 calc R . . . .
H98B H 0.6635 0.6519 -0.0867 0.028 Uiso 1 1 calc R . . . .
H100 H 0.8083 0.7453 0.0212 0.036 Uiso 1 1 calc R . . . .
H101 H 0.8849 0.8671 0.0974 0.042 Uiso 1 1 calc R . . . .
H103 H 0.6689 0.8934 0.0411 0.036 Uiso 1 1 calc R . . . .
H104 H 0.5927 0.7701 -0.0328 0.031 Uiso 1 1 calc R . . . .
H113 H 0.4470 0.8140 -0.0149 0.037 Uiso 1 1 calc R . . . .
H114 H 0.5194 0.9405 0.0550 0.040 Uiso 1 1 calc R . . . .
H116 H 0.6351 0.8748 0.2129 0.053 Uiso 1 1 calc R . . . .
H117 H 0.5658 0.7503 0.1426 0.043 Uiso 1 1 calc R . . . .
H126 H 0.2118 0.4198 -0.1761 0.046 Uiso 1 1 calc R . . . .
H127 H 0.0820 0.3765 -0.2735 0.052 Uiso 1 1 calc R . . . .
H129 H -0.0025 0.4729 -0.1665 0.037 Uiso 1 1 calc R . . . .
H130 H 0.1279 0.5176 -0.0702 0.032 Uiso 1 1 calc R . . . .
H139 H 0.3811 0.6542 0.1498 0.044 Uiso 1 1 calc R . . . .
H140 H 0.4280 0.7714 0.2249 0.047 Uiso 1 1 calc R . . . .
H142 H 0.6312 0.7488 0.3527 0.037 Uiso 1 1 calc R . . . .
H143 H 0.5843 0.6309 0.2771 0.034 Uiso 1 1 calc R . . . .

loop_
_atom_site_aniso_label
_atom_site_aniso_U_11
_atom_site_aniso_U_22
_atom_site_aniso_U_33
_atom_site_aniso_U_23
_atom_site_aniso_U_13
_atom_site_aniso_U_12
F1 0.076(2) 0.0268(16) 0.0284(16) 0.0061(13) 0.0001(16) -0.0093(15)
F2 0.091(3) 0.0427(18) 0.0272(17) 0.0140(15) 0.0017(17) 0.0071(17)
F3 0.0336(16) 0.0537(18) 0.0157(14) -0.0016(13) -0.0015(13) 0.0008(14)
F4 0.0437(18) 0.0390(17) 0.0269(16) -0.0005(13) 0.0019(14) -0.0160(14)
F5 0.0487(19) 0.0360(16) 0.0244(15) 0.0089(13) -0.0025(14) -0.0116(14)
F6 0.0502(19) 0.0498(19) 0.0394(18) 0.0136(15) 0.0100(15) 0.0149(16)
F7 0.0411(18) 0.068(2) 0.0294(18) -0.0008(15) 0.0055(15) 0.0042(16)
F8 0.0474(19) 0.0447(18) 0.054(2) -0.0218(16) 0.0187(17) -0.0063(15)
F9 0.062(2) 0.0321(17) 0.065(2) 0.0034(16) 0.0237(18) 0.0107(15)
F10 0.0541(19) 0.0348(16) 0.0383(18) 0.0062(14) 0.0079(15) 0.0150(14)
F11 0.0358(17) 0.0506(17) 0.0364(17) 0.0041(14) 0.0142(14) 0.0163(14)
F12 0.0408(18) 0.0441(18) 0.053(2) -0.0021(15) 0.0168(16) 0.0072(15)
F13 0.056(2) 0.0341(16) 0.0524(19) -0.0050(14) 0.0165(16) 0.0193(15)
F14 0.0530(18) 0.0372(16) 0.0469(18) 0.0074(13) 0.0266(16) 0.0263(14)
F15 0.0461(18) 0.0312(15) 0.0493(18) 0.0066(13) 0.0282(15) 0.0148(14)
F16 0.0368(16) 0.0575(18) 0.0370(17) 0.0075(14) 0.0148(14) 0.0279(15)
F17 0.0301(17) 0.065(2) 0.0495(19) 0.0167(16) 0.0033(15) 0.0250(15)
F18 0.0410(18) 0.0484(17) 0.0230(16) 0.0017(13) -0.0097(14) 0.0059(14)
F19 0.0531(18) 0.0420(16) 0.0223(15) -0.0020(13) 0.0140(14) 0.0131(14)
F20 0.0270(15) 0.0363(15) 0.0309(15) 0.0034(12) 0.0114(12) 0.0135(12)
F21 0.0274(16) 0.072(2) 0.054(2) 0.0104(17) 0.0086(15) 0.0232(15)
F22 0.0200(17) 0.115(3) 0.074(2) 0.028(2) 0.0077(17) 0.0246(18)
F23 0.0278(18) 0.126(3) 0.052(2) 0.032(2) -0.0044(17) 0.0095(19)
F24 0.045(2) 0.112(3) 0.035(2) 0.0181(19) 0.0072(16) 0.0102(19)
F25 0.0286(17) 0.077(2) 0.0378(17) 0.0183(16) 0.0105(14) 0.0134(15)
F26 0.124(3) 0.062(2) 0.048(2) 0.0163(18) 0.046(2) 0.056(2)
F27 0.149(4) 0.082(3) 0.054(2) -0.008(2) 0.020(2) 0.076(3)
F28 0.071(3) 0.049(2) 0.149(4) -0.052(2) -0.003(3) 0.021(2)
F29 0.061(2) 0.034(2) 0.200(5) 0.004(2) 0.057(3) 0.0014(19)
F30 0.055(2) 0.0351(18) 0.114(3) 0.0145(18) 0.050(2) 0.0131(16)
O1 0.0174(16) 0.0164(15) 0.0146(15) 0.0002(12) 0.0009(13) -0.0013(13)
O2 0.0159(16) 0.0202(15) 0.0202(16) 0.0065(13) 0.0028(13) 0.0027(13)
O3 0.0263(17) 0.0213(16) 0.0155(16) 0.0003(13) 0.0064(14) 0.0091(14)
O4 0.0203(16) 0.0239(16) 0.0138(15) 0.0052(13) 0.0021(13) 0.0075(14)
O5 0.0135(16) 0.0224(16) 0.0200(16) 0.0045(13) 0.0010(13) 0.0053(13)
O6 0.0180(16) 0.0145(15) 0.0254(17) 0.0030(13) 0.0054(14) 0.0062(13)
C1 0.024(3) 0.021(2) 0.016(2) -0.0019(19) -0.001(2) -0.006(2)
C2 0.023(3) 0.018(2) 0.014(2) 0.0005(19) 0.001(2) -0.004(2)
C3 0.024(3) 0.118(5) 0.029(3) -0.028(3) -0.009(3) 0.034(3)
C4 0.045(4) 0.118(5) 0.027(3) -0.019(3) 0.003(3) 0.040(4)
C5 0.020(3) 0.021(2) 0.019(2) 0.003(2) 0.002(2) -0.001(2)
C6 0.051(4) 0.075(4) 0.037(3) -0.017(3) -0.017(3) 0.045(3)
C7 0.065(4) 0.070(4) 0.029(3) -0.025(3) -0.008(3) 0.047(4)
C8 0.024(3) 0.024(3) 0.018(2) 0.003(2) 0.005(2) 0.000(2)
C9 0.028(3) 0.030(3) 0.015(2) 0.006(2) -0.001(2) -0.001(2)
C10 0.026(3) 0.026(3) 0.026(3) 0.002(2) 0.005(2) -0.007(2)
C11 0.021(3) 0.039(3) 0.017(3) 0.000(2) 0.000(2) 0.001(2)
C12 0.046(3) 0.037(3) 0.022(3) 0.016(2) 0.005(3) 0.008(3)
C13 0.035(3) 0.024(3) 0.026(3) 0.002(2) 0.004(2) -0.004(2)
C14 0.023(3) 0.025(2) 0.021(2) 0.008(2) 0.008(2) 0.005(2)
C15 0.021(3) 0.021(2) 0.023(2) 0.008(2) 0.008(2) 0.004(2)
C16 0.018(2) 0.025(3) 0.023(3) 0.009(2) 0.003(2) 0.002(2)
C17 0.024(3) 0.029(3) 0.030(3) 0.010(2) 0.011(2) 0.011(2)
C18 0.024(3) 0.022(2) 0.025(3) 0.001(2) 0.008(2) -0.002(2)
C19 0.017(3) 0.032(3) 0.043(3) 0.004(2) 0.008(2) 0.002(2)
C20 0.023(3) 0.029(3) 0.040(3) 0.006(2) 0.011(2) 0.005(2)
C21 0.019(3) 0.031(3) 0.036(3) 0.000(2) 0.011(2) 0.003(2)
C22 0.028(3) 0.035(3) 0.029(3) 0.001(2) 0.006(2) 0.007(2)
C23 0.035(3) 0.030(3) 0.050(4) 0.006(3) 0.019(3) 0.007(3)
C24 0.025(3) 0.047(4) 0.030(3) -0.016(3) 0.007(3) -0.003(3)
C25 0.027(3) 0.049(4) 0.031(3) 0.001(3) 0.007(3) 0.004(3)
C26 0.027(3) 0.040(3) 0.032(3) 0.004(3) 0.011(3) 0.005(2)
C27 0.055(3) 0.029(3) 0.034(3) 0.012(2) 0.031(3) 0.019(2)
C28 0.049(3) 0.025(3) 0.027(3) 0.009(2) 0.024(3) 0.016(2)
C29 0.033(3) 0.034(3) 0.028(3) 0.003(2) 0.010(2) 0.011(2)
C30 0.031(3) 0.033(3) 0.036(3) 0.008(2) 0.015(2) 0.019(2)
C31 0.038(3) 0.030(3) 0.025(3) 0.009(2) 0.015(2) 0.019(2)
C32 0.038(3) 0.045(3) 0.020(3) 0.008(2) 0.009(2) 0.022(3)
C33 0.047(3) 0.041(3) 0.022(3) 0.010(2) 0.014(3) 0.029(3)
C34 0.038(3) 0.037(3) 0.022(3) 0.011(2) 0.011(2) 0.022(3)
C35 0.031(3) 0.029(3) 0.026(3) 0.004(2) 0.012(2) 0.012(2)
C36 0.043(3) 0.038(3) 0.032(3) 0.009(2) 0.020(3) 0.027(3)
C37 0.042(3) 0.030(3) 0.030(3) 0.002(2) 0.008(3) 0.017(3)
C38 0.028(3) 0.033(3) 0.036(3) 0.003(2) 0.009(3) 0.008(3)
C39 0.031(3) 0.041(3) 0.029(3) 0.004(2) 0.011(2) 0.017(3)
C40 0.024(2) 0.017(2) 0.017(2) 0.0059(19) 0.002(2) 0.005(2)
C41 0.019(2) 0.024(2) 0.017(2) 0.005(2) 0.003(2) 0.004(2)
C42 0.020(2) 0.026(3) 0.019(2) 0.006(2) 0.002(2) 0.011(2)
C43 0.024(3) 0.024(2) 0.021(3) 0.002(2) 0.007(2) 0.007(2)
C44 0.020(2) 0.030(3) 0.018(2) 0.007(2) 0.007(2) 0.009(2)
C45 0.029(3) 0.034(3) 0.020(3) 0.014(2) 0.005(2) 0.019(2)
C46 0.030(3) 0.024(2) 0.018(2) 0.005(2) 0.002(2) 0.010(2)
C47 0.019(2) 0.026(2) 0.015(2) 0.007(2) 0.001(2) 0.010(2)
C48 0.018(2) 0.027(2) 0.021(3) 0.010(2) 0.004(2) 0.010(2)
C49 0.034(3) 0.025(3) 0.023(3) 0.006(2) 0.012(2) 0.010(2)
C50 0.029(3) 0.028(3) 0.020(3) 0.008(2) -0.001(2) 0.007(2)
C51 0.023(3) 0.038(3) 0.031(3) 0.016(2) 0.002(2) 0.014(2)
C52 0.029(3) 0.039(3) 0.022(3) 0.009(2) 0.012(2) 0.019(2)
C53 0.020(2) 0.033(3) 0.024(3) 0.005(2) 0.005(2) 0.013(2)
C54 0.018(2) 0.029(3) 0.030(3) 0.011(2) 0.007(2) 0.012(2)
C55 0.017(3) 0.030(3) 0.036(3) 0.013(2) 0.007(2) 0.006(2)
C56 0.021(3) 0.038(3) 0.034(3) 0.017(2) 0.007(2) 0.011(2)
C57 0.016(2) 0.028(3) 0.034(3) 0.011(2) 0.004(2) 0.006(2)
C58 0.020(3) 0.039(3) 0.039(3) 0.013(2) 0.010(2) 0.007(2)
C59 0.026(3) 0.041(3) 0.030(3) 0.016(2) 0.012(2) 0.013(2)
C60 0.021(3) 0.034(3) 0.034(3) 0.016(2) 0.005(2) 0.005(2)
C61 0.019(3) 0.052(3) 0.042(3) 0.024(3) 0.008(3) 0.003(2)
C62 0.039(4) 0.071(4) 0.029(3) 0.019(3) 0.008(3) 0.007(3)
C63 0.015(3) 0.076(4) 0.043(4) 0.023(3) -0.007(3) -0.001(3)
C64 0.022(3) 0.067(4) 0.049(4) 0.023(3) 0.007(3) 0.013(3)
C65 0.015(3) 0.044(3) 0.043(3) 0.014(3) 0.002(3) 0.009(2)
C66 0.023(3) 0.021(2) 0.033(3) 0.005(2) 0.010(2) 0.013(2)
C67 0.022(2) 0.016(2) 0.026(3) 0.003(2) 0.008(2) 0.006(2)
C68 0.032(3) 0.026(3) 0.027(3) 0.005(2) 0.010(2) 0.012(2)
C69 0.039(3) 0.029(3) 0.037(3) 0.011(2) 0.018(3) 0.018(2)
C70 0.033(3) 0.018(2) 0.039(3) -0.001(2) 0.014(3) 0.008(2)
C71 0.054(4) 0.036(3) 0.022(3) 0.002(2) 0.008(3) 0.020(3)
C72 0.051(3) 0.025(3) 0.024(3) 0.008(2) 0.013(3) 0.020(2)
C73 0.040(3) 0.029(3) 0.043(3) 0.000(2) 0.011(3) 0.018(3)
C74 0.063(4) 0.035(3) 0.049(4) 0.004(3) 0.014(3) 0.021(3)
C75 0.088(5) 0.064(5) 0.043(4) -0.013(4) 0.007(4) 0.052(4)
C76 0.056(4) 0.032(4) 0.098(6) -0.028(4) 0.004(4) 0.017(3)
C77 0.039(4) 0.026(3) 0.124(6) -0.004(4) 0.025(4) 0.007(3)
C78 0.037(3) 0.031(3) 0.074(4) -0.006(3) 0.019(3) 0.011(3)
B1 0.010(2) 0.021(3) 0.014(3) 0.000(2) -0.001(2) 0.001(2)
B2 0.016(3) 0.018(3) 0.010(2) 0.003(2) -0.001(2) 0.006(2)
B3 0.017(3) 0.016(3) 0.012(3) 0.001(2) 0.000(2) 0.003(2)
B4 0.019(3) 0.019(3) 0.012(3) 0.001(2) 0.001(2) 0.007(2)
B5 0.017(3) 0.013(2) 0.016(3) -0.001(2) 0.005(2) 0.001(2)
B6 0.014(3) 0.019(3) 0.011(3) -0.001(2) -0.003(2) 0.001(2)
F31 0.098(3) 0.174(5) 0.047(2) 0.047(3) 0.025(2) 0.092(3)
F32 0.129(4) 0.262(6) 0.042(2) 0.027(3) 0.011(3) 0.145(5)
F33 0.100(4) 0.315(8) 0.059(3) -0.040(4) -0.038(3) 0.115(5)
F34 0.049(3) 0.174(5) 0.117(4) -0.061(4) -0.012(3) 0.024(3)
F35 0.040(2) 0.093(3) 0.071(3) -0.023(2) 0.007(2) 0.008(2)
F36 0.0382(18) 0.0501(18) 0.0366(18) -0.0026(15) 0.0057(15) 0.0037(14)
F37 0.0318(17) 0.0484(19) 0.0438(19) -0.0200(15) -0.0016(15) -0.0013(15)
F38 0.0401(18) 0.091(2) 0.0246(17) -0.0148(16) -0.0015(15) 0.0100(17)
F39 0.067(2) 0.092(3) 0.0275(18) -0.0001(18) 0.0156(17) 0.017(2)
F40 0.0459(19) 0.072(2) 0.0355(18) -0.0077(16) 0.0183(16) -0.0052(18)
F41 0.059(2) 0.0341(17) 0.068(2) 0.0181(16) 0.0090(19) 0.0167(15)
F42 0.085(3) 0.0289(19) 0.118(3) 0.008(2) 0.010(2) 0.0196(18)
F43 0.072(2) 0.045(2) 0.088(3) -0.0289(19) 0.012(2) 0.0090(18)
F44 0.044(2) 0.074(2) 0.040(2) -0.0114(17) 0.0025(17) 0.0080(17)
F45 0.052(2) 0.0500(19) 0.0423(19) 0.0081(15) 0.0069(16) 0.0178(16)
F46 0.061(2) 0.0383(19) 0.133(4) 0.024(2) 0.052(2) 0.0131(17)
F47 0.075(3) 0.034(2) 0.245(6) 0.019(3) 0.059(4) 0.000(2)
F48 0.081(3) 0.059(3) 0.179(5) -0.066(3) -0.020(3) 0.027(2)
F49 0.175(5) 0.112(3) 0.056(3) -0.018(2) 0.010(3) 0.101(3)
F50 0.144(4) 0.078(3) 0.053(2) 0.024(2) 0.051(2) 0.074(3)
F51 0.0307(19) 0.184(4) 0.047(2) 0.037(2) 0.0182(17) 0.034(2)
F52 0.047(2) 0.246(5) 0.040(2) 0.043(3) 0.0171(18) 0.062(3)
F53 0.0321(18) 0.109(3) 0.0383(19) 0.0044(18) -0.0055(15) 0.0318(18)
F54 0.0230(18) 0.099(3) 0.061(2) 0.021(2) -0.0002(16) 0.0009(18)
F55 0.0260(17) 0.089(2) 0.050(2) 0.0289(19) 0.0043(15) 0.0052(16)
F56 0.0502(18) 0.0336(16) 0.0477(18) 0.0078(13) 0.0312(15) 0.0177(15)
F57 0.0620(19) 0.0399(16) 0.0427(17) 0.0109(13) 0.0304(16) 0.0307(15)
F58 0.058(2) 0.0342(16) 0.0438(18) -0.0069(14) 0.0109(16) 0.0242(15)
F59 0.0367(18) 0.0397(17) 0.0493(19) -0.0033(14) 0.0088(15) 0.0075(15)
F60 0.0343(16) 0.0483(17) 0.0368(17) -0.0045(14) 0.0108(14) 0.0128(14)
O7 0.0140(15) 0.0266(16) 0.0152(15) 0.0066(13) 0.0029(13) 0.0099(13)
O8 0.0142(15) 0.0201(15) 0.0169(16) 0.0009(13) 0.0048(13) 0.0027(13)
O9 0.0128(15) 0.0179(15) 0.0195(16) 0.0058(13) 0.0046(13) 0.0054(13)
O10 0.0149(15) 0.0165(15) 0.0292(17) 0.0054(13) 0.0075(14) 0.0088(13)
O11 0.0110(15) 0.0230(15) 0.0211(16) 0.0084(13) 0.0049(13) 0.0084(13)
O12 0.0211(16) 0.0211(15) 0.0172(16) 0.0036(13) 0.0085(13) 0.0096(13)
C79 0.017(2) 0.035(3) 0.022(2) 0.012(2) 0.007(2) 0.010(2)
C80 0.020(2) 0.048(3) 0.022(3) 0.019(2) 0.009(2) 0.016(2)
C81 0.029(3) 0.058(3) 0.030(3) 0.018(3) 0.008(2) 0.023(3)
C82 0.037(3) 0.093(5) 0.035(3) 0.026(3) 0.014(3) 0.043(3)
C83 0.028(3) 0.091(5) 0.021(3) 0.008(3) 0.000(2) 0.034(3)
C84 0.028(3) 0.069(4) 0.029(3) 0.000(3) 0.005(3) 0.018(3)
C85 0.023(3) 0.053(3) 0.019(3) 0.004(2) 0.003(2) 0.017(2)
C86 0.033(4) 0.105(6) 0.030(4) -0.006(4) -0.004(3) 0.025(4)
C87 0.058(5) 0.137(7) 0.024(4) 0.003(4) -0.003(4) 0.057(5)
C88 0.102(7) 0.212(11) 0.018(4) 0.017(6) 0.001(5) 0.117(8)
C89 0.062(6) 0.181(11) 0.052(6) -0.040(7) -0.032(5) 0.056(7)
C90 0.042(5) 0.162(10) 0.071(6) -0.040(6) -0.006(5) 0.035(6)
C91 0.055(5) 0.141(8) 0.035(4) -0.005(5) -0.001(4) 0.054(5)
C92 0.020(2) 0.019(2) 0.017(2) -0.0026(19) 0.003(2) -0.003(2)
C93 0.018(2) 0.027(3) 0.019(2) -0.001(2) 0.002(2) 0.001(2)
C94 0.024(3) 0.052(3) 0.028(3) -0.004(2) 0.013(2) 0.000(2)
C95 0.017(3) 0.060(4) 0.031(3) -0.012(3) 0.002(2) -0.002(3)
C96 0.021(3) 0.042(3) 0.022(3) -0.010(2) 0.004(2) 0.001(2)
C97 0.026(3) 0.048(3) 0.028(3) -0.007(2) 0.008(2) 0.008(2)
C98 0.018(3) 0.042(3) 0.027(3) -0.001(2) 0.006(2) 0.006(2)
C99 0.026(3) 0.051(3) 0.025(3) -0.008(3) 0.006(2) 0.009(3)
C100 0.028(3) 0.045(3) 0.033(3) -0.006(3) 0.009(3) 0.006(3)
C101 0.018(3) 0.045(3) 0.039(3) -0.017(3) 0.000(3) 0.000(3)
C102 0.031(3) 0.066(4) 0.020(3) -0.016(3) 0.001(3) 0.010(3)
C103 0.051(4) 0.074(4) 0.024(3) 0.002(3) 0.016(3) 0.018(3)
C104 0.030(3) 0.062(4) 0.027(3) -0.011(3) 0.006(3) -0.001(3)
C105 0.018(2) 0.025(2) 0.020(2) 0.009(2) 0.006(2) 0.006(2)
C106 0.019(2) 0.021(2) 0.017(2) 0.0075(19) 0.006(2) 0.005(2)
C107 0.017(2) 0.025(3) 0.030(3) 0.009(2) 0.009(2) 0.006(2)
C108 0.027(3) 0.023(3) 0.036(3) 0.010(2) 0.011(2) 0.012(2)
C109 0.028(3) 0.021(2) 0.028(3) 0.002(2) 0.006(2) 0.005(2)
C110 0.019(3) 0.027(3) 0.038(3) 0.001(2) 0.003(2) 0.005(2)
C111 0.026(3) 0.022(3) 0.037(3) 0.006(2) 0.013(2) 0.010(2)
C112 0.027(3) 0.028(3) 0.040(3) 0.000(2) 0.006(3) 0.011(2)
C113 0.029(3) 0.029(3) 0.039(3) 0.000(3) 0.007(3) 0.007(2)
C114 0.030(3) 0.050(4) 0.037(3) -0.007(3) 0.004(3) 0.010(3)
C115 0.049(4) 0.029(3) 0.061(4) -0.017(3) 0.007(3) 0.001(3)
C116 0.061(4) 0.026(3) 0.074(5) 0.002(3) 0.016(4) 0.021(3)
C117 0.039(3) 0.037(3) 0.045(4) 0.005(3) -0.001(3) 0.016(3)
C118 0.019(2) 0.021(2) 0.031(3) 0.006(2) 0.009(2) 0.011(2)
C119 0.019(2) 0.021(2) 0.032(3) 0.006(2) 0.009(2) 0.013(2)
C120 0.026(3) 0.027(3) 0.030(3) 0.003(2) 0.005(2) 0.013(2)
C121 0.034(3) 0.025(3) 0.038(3) 0.009(2) 0.012(3) 0.017(2)
C122 0.036(3) 0.020(3) 0.043(3) -0.002(2) 0.010(3) 0.013(2)
C123 0.046(3) 0.039(3) 0.029(3) 0.002(3) 0.004(3) 0.018(3)
C124 0.039(3) 0.028(3) 0.032(3) 0.011(2) 0.006(3) 0.017(2)
C125 0.041(3) 0.035(3) 0.055(4) 0.000(3) 0.005(3) 0.020(3)
C126 0.049(4) 0.039(4) 0.079(5) 0.004(3) 0.019(4) 0.009(3)
C127 0.046(4) 0.027(4) 0.132(7) -0.004(4) 0.012(5) 0.008(3)
C128 0.064(5) 0.034(4) 0.111(7) -0.027(5) -0.008(5) 0.022(4)
C129 0.105(6) 0.070(5) 0.055(5) -0.015(4) 0.003(4) 0.061(5)
C130 0.081(5) 0.050(4) 0.045(4) 0.006(3) 0.014(4) 0.039(4)
C131 0.017(2) 0.029(2) 0.021(2) 0.005(2) 0.008(2) 0.010(2)
C132 0.015(2) 0.026(2) 0.026(3) 0.010(2) 0.007(2) 0.008(2)
C133 0.022(3) 0.025(2) 0.029(3) 0.004(2) 0.009(2) 0.011(2)
C134 0.019(3) 0.038(3) 0.035(3) 0.010(2) 0.012(2) 0.015(2)
C135 0.019(3) 0.041(3) 0.032(3) 0.009(2) 0.008(2) 0.015(2)
C136 0.032(3) 0.063(4) 0.026(3) -0.001(3) 0.006(2) 0.026(3)
C137 0.021(3) 0.057(3) 0.028(3) 0.001(3) 0.005(2) 0.020(2)
C138 0.023(3) 0.048(3) 0.031(3) 0.007(2) 0.006(2) 0.019(2)
C139 0.023(3) 0.043(3) 0.036(3) 0.009(3) 0.002(3) 0.009(2)
C140 0.019(3) 0.050(3) 0.048(4) 0.011(3) 0.007(3) 0.007(3)
C141 0.022(3) 0.078(4) 0.035(3) 0.005(3) 0.000(3) 0.022(3)
C142 0.041(4) 0.113(5) 0.023(3) 0.013(3) 0.010(3) 0.040(4)
C143 0.025(3) 0.097(5) 0.040(4) 0.020(3) 0.013(3) 0.030(3)
C144 0.035(3) 0.026(3) 0.029(3) 0.007(2) 0.020(2) 0.014(2)
C145 0.030(3) 0.027(3) 0.021(3) 0.004(2) 0.017(2) 0.008(2)
C146 0.040(3) 0.030(3) 0.022(3) 0.012(2) 0.015(2) 0.022(2)
C147 0.030(3) 0.038(3) 0.021(3) 0.007(2) 0.009(2) 0.017(2)
C148 0.031(3) 0.029(3) 0.023(3) 0.005(2) 0.014(2) 0.014(2)
C149 0.041(3) 0.035(3) 0.034(3) 0.001(2) 0.009(3) 0.025(2)
C150 0.032(3) 0.042(3) 0.028(3) 0.001(2) 0.007(2) 0.020(3)
C151 0.030(3) 0.033(3) 0.020(2) 0.005(2) 0.006(2) 0.017(2)
C152 0.041(3) 0.024(3) 0.024(3) 0.008(2) 0.012(2) 0.015(2)
C153 0.046(3) 0.042(3) 0.028(3) 0.012(2) 0.020(3) 0.032(3)
C154 0.042(3) 0.029(3) 0.030(3) -0.002(2) 0.006(3) 0.017(3)
C155 0.026(3) 0.038(3) 0.028(3) 0.003(2) 0.001(2) 0.010(3)
C156 0.026(3) 0.038(3) 0.021(3) -0.004(2) 0.005(2) 0.016(2)
B7 0.009(2) 0.018(3) 0.009(2) 0.000(2) -0.002(2) 0.003(2)
B8 0.011(2) 0.015(2) 0.015(3) 0.000(2) 0.000(2) 0.005(2)
B9 0.011(2) 0.014(2) 0.013(3) -0.001(2) -0.001(2) 0.003(2)
B10 0.017(3) 0.014(3) 0.014(3) 0.004(2) 0.005(2) 0.004(2)
B11 0.012(3) 0.013(2) 0.016(3) 0.001(2) 0.002(2) 0.004(2)
B12 0.012(2) 0.014(2) 0.019(3) 0.002(2) 0.006(2) 0.002(2)

loop_
_atom_type_symbol
_atom_type_description
_atom_type_scat_dispersion_real
_atom_type_scat_dispersion_imag
_atom_type_scat_source
C C 0.0033 0.0016 'International Tables Vol C Tables 4.2.6.8 and 6.1.1.4'
H H 0.0000 0.0000 'International Tables Vol C Tables 4.2.6.8 and 6.1.1.4'
B B 0.0013 0.0007 'International Tables Vol C Tables 4.2.6.8 and 6.1.1.4'
F F 0.0171 0.0103 'International Tables Vol C Tables 4.2.6.8 and 6.1.1.4'
O O 0.0106 0.0060 'International Tables Vol C Tables 4.2.6.8 and 6.1.1.4'

loop_
_geom_angle_atom_site_label_1
_geom_angle_atom_site_label_2
_geom_angle_atom_site_label_3
_geom_angle
_geom_angle_site_symmetry_1
_geom_angle_site_symmetry_3
B1 O1 C1 120.6(3) . .
B2 O2 C14 121.5(3) . .
B3 O3 C27 124.2(3) . .
B4 O4 C40 123.1(3) . .
B5 O5 C53 123.5(3) . .
B6 O6 C66 122.4(3) . .
O1 C1 C2 109.3(3) . .
O1 C1 H1A 109.8 . .
O1 C1 H1B 109.8 . .
C2 C1 H1A 109.8 . .
C2 C1 H1B 109.8 . .
H1A C1 H1B 108.3 . .
C3 C2 C1 122.0(4) . .
C7 C2 C1 120.1(4) . .
C7 C2 C3 117.8(4) . .
C2 C3 C4 120.8(5) . .
C2 C3 H3 119.6 . .
C4 C3 H3 119.6 . .
C3 C4 H069 119.4 . .
C5 C4 C3 121.2(5) . .
C5 C4 H069 119.4 . .
C4 C5 C6 118.0(4) . .
C4 C5 C8 121.8(4) . .
C6 C5 C8 120.3(4) . .
C5 C6 C7 121.4(5) . .
C5 C6 H5 119.3 . .
C7 C6 H5 119.3 . .
C2 C7 C6 120.8(5) . .
C2 C7 H6 119.6 . .
C6 C7 H6 119.6 . .
C9 C8 C5 121.9(4) . .
C13 C8 C5 122.5(4) . .
C13 C8 C9 115.5(4) . .
F5 C9 C8 120.5(4) . .
F5 C9 C10 117.4(4) . .
C8 C9 C10 122.1(4) . .
F4 C10 C9 120.6(4) . .
F4 C10 C11 119.4(4) . .
C11 C10 C9 120.0(4) . .
F3 C11 C10 120.6(4) . .
F3 C11 C12 119.8(4) . .
C12 C11 C10 119.6(4) . .
F2 C12 C11 120.2(4) . .
F2 C12 C13 121.0(4) . .
C11 C12 C13 118.8(4) . .
F1 C13 C8 118.7(4) . .
F1 C13 C12 117.3(4) . .
C8 C13 C12 123.9(4) . .
O2 C14 C15 109.5(3) . .
O2 C14 H13C 109.8 . .
O2 C14 H13D 109.8 . .
C15 C14 H13C 109.8 . .
C15 C14 H13D 109.8 . .
H13C C14 H13D 108.2 . .
C16 C15 C14 121.3(4) . .
C16 C15 C20 118.7(4) . .
C20 C15 C14 119.9(4) . .
C15 C16 C17 121.1(4) . .
C15 C16 H15 119.5 . .
C17 C16 H15 119.5 . .
C16 C17 C18 120.2(4) . .
C16 C17 H16 119.9 . .
C18 C17 H16 119.9 . .
C17 C18 C21 120.3(4) . .
C19 C18 C17 118.5(4) . .
C19 C18 C21 121.2(4) . .
C18 C19 C20 121.1(4) . .
C18 C19 H18 119.5 . .
C20 C19 H18 119.5 . .
C15 C20 C19 120.4(4) . .
C15 C20 H19 119.8 . .
C19 C20 H19 119.8 . .
C22 C21 C18 122.3(4) . .
C22 C21 C26 115.8(4) . .
C26 C21 C18 121.9(5) . .
F10 C22 C21 119.4(4) . .
F10 C22 C23 117.5(5) . .
C23 C22 C21 123.0(5) . .
F9 C23 C22 120.5(5) . .
F9 C23 C24 120.0(5) . .
C22 C23 C24 119.4(5) . .
F8 C24 C23 119.6(5) . .
F8 C24 C25 121.2(5) . .
C25 C24 C23 119.2(5) . .
F7 C25 C24 119.3(4) . .
F7 C25 C26 120.2(5) . .
C26 C25 C24 120.5(5) . .
F6 C26 C21 119.9(4) . .
F6 C26 C25 118.0(5) . .
C25 C26 C21 122.1(5) . .
O3 C27 C28 108.4(3) . .
O3 C27 H26A 110.0 . .
O3 C27 H26B 110.0 . .
C28 C27 H26A 110.0 . .
C28 C27 H26B 110.0 . .
H26A C27 H26B 108.4 . .
C29 C28 C27 120.7(4) . .
C29 C28 C33 117.9(4) . .
C33 C28 C27 121.4(4) . .
C28 C29 C30 121.3(4) . .
C28 C29 H28 119.3 . .
C30 C29 H28 119.3 . .
C29 C30 C31 120.1(4) . .
C29 C30 H29 119.9 . .
C31 C30 H29 119.9 . .
C30 C31 C34 119.6(4) . .
C32 C31 C30 119.2(4) . .
C32 C31 C34 121.1(4) . .
C31 C32 C33 120.1(4) . .
C31 C32 H31 120.0 . .
C33 C32 H31 120.0 . .
C28 C33 H32 119.4 . .
C32 C33 C28 121.2(4) . .
C32 C33 H32 119.4 . .
C35 C34 C31 121.6(4) . .
C39 C34 C31 123.0(4) . .
C39 C34 C35 115.3(4) . .
F15 C35 C34 120.0(4) . .
F15 C35 C36 117.5(4) . .
C36 C35 C34 122.5(4) . .
F14 C36 C35 120.2(4) . .
F14 C36 C37 119.9(4) . .
C35 C36 C37 119.9(4) . .
F13 C37 C36 120.5(5) . .
F13 C37 C38 120.1(5) . .
C38 C37 C36 119.4(4) . .
F12 C38 C37 120.3(4) . .
F12 C38 C39 119.6(4) . .
C37 C38 C39 120.0(5) . .
F11 C39 C34 119.5(4) . .
F11 C39 C38 117.6(4) . .
C38 C39 C34 122.9(5) . .
O4 C40 C41 111.3(3) . .
O4 C40 H39A 109.4 . .
O4 C40 H39B 109.4 . .
C41 C40 H39A 109.4 . .
C41 C40 H39B 109.4 . .
H39A C40 H39B 108.0 . .
C42 C41 C40 121.1(4) . .
C46 C41 C40 119.9(4) . .
C46 C41 C42 119.0(4) . .
C41 C42 H41 120.0 . .
C43 C42 C41 120.0(4) . .
C43 C42 H41 120.0 . .
C42 C43 C44 120.8(4) . .
C42 C43 H42 119.6 . .
C44 C43 H42 119.6 . .
C43 C44 C47 119.3(4) . .
C45 C44 C43 119.0(4) . .
C45 C44 C47 121.7(4) . .
C44 C45 C46 120.6(4) . .
C44 C45 H44 119.7 . .
C46 C45 H44 119.7 . .
C41 C46 C45 120.6(4) . .
C41 C46 H45 119.7 . .
C45 C46 H45 119.7 . .
C48 C47 C44 122.1(4) . .
C52 C47 C44 122.6(4) . .
C52 C47 C48 115.3(4) . .
F20 C48 C47 119.6(4) . .
F20 C48 C49 117.3(4) . .
C49 C48 C47 123.2(4) . .
F19 C49 C48 120.1(4) . .
F19 C49 C50 120.5(4) . .
C50 C49 C48 119.3(4) . .
F18 C50 C49 119.7(4) . .
C51 C50 F18 120.3(4) . .
C51 C50 C49 120.0(4) . .
F17 C51 C52 119.2(4) . .
C50 C51 F17 121.1(4) . .
C50 C51 C52 119.6(4) . .
F16 C52 C47 120.4(4) . .
F16 C52 C51 116.9(4) . .
C47 C52 C51 122.6(4) . .
O5 C53 C54 109.0(3) . .
O5 C53 H52A 109.9 . .
O5 C53 H52B 109.9 . .
C54 C53 H52A 109.9 . .
C54 C53 H52B 109.9 . .
H52A C53 H52B 108.3 . .
C55 C54 C53 122.2(4) . .
C55 C54 C59 118.4(4) . .
C59 C54 C53 119.4(4) . .
C54 C55 C56 121.3(4) . .
C54 C55 H54 119.3 . .
C56 C55 H54 119.3 . .
C55 C56 H55 119.9 . .
C57 C56 C55 120.2(4) . .
C57 C56 H55 119.9 . .
C56 C57 C58 118.7(4) . .
C56 C57 C60 120.3(4) . .
C58 C57 C60 121.0(4) . .
C57 C58 C59 120.7(4) . .
C57 C58 H57 119.7 . .
C59 C58 H57 119.7 . .
C54 C59 C58 120.7(4) . .
C54 C59 H58 119.7 . .
C58 C59 H58 119.7 . .
C61 C60 C57 122.6(4) . .
C61 C60 C65 115.6(4) . .
C65 C60 C57 121.8(5) . .
F25 C61 C60 120.3(4) . .
F25 C61 C62 116.1(5) . .
C60 C61 C62 123.6(5) . .
F24 C62 C61 120.4(5) . .
F24 C62 C63 121.7(5) . .
C63 C62 C61 117.9(5) . .
F23 C63 C62 118.9(6) . .
C64 C63 F23 120.4(5) . .
C64 C63 C62 120.6(5) . .
F22 C64 C63 119.1(5) . .
F22 C64 C65 120.5(5) . .
C63 C64 C65 120.4(5) . .
F21 C65 C60 120.0(4) . .
F21 C65 C64 118.2(5) . .
C64 C65 C60 121.8(5) . .
O6 C66 C67 108.5(3) . .
O6 C66 H65A 110.0 . .
O6 C66 H65B 110.0 . .
C67 C66 H65A 110.0 . .
C67 C66 H65B 110.0 . .
H65A C66 H65B 108.4 . .
C68 C67 C66 121.2(4) . .
C68 C67 C72 118.3(4) . .
C72 C67 C66 120.5(4) . .
C67 C68 H67 119.5 . .
C69 C68 C67 120.9(4) . .
C69 C68 H67 119.5 . .
C68 C69 H68 119.6 . .
C70 C69 C68 120.7(4) . .
C70 C69 H68 119.6 . .
C69 C70 C71 118.9(4) . .
C69 C70 C73 120.7(4) . .
C71 C70 C73 120.3(4) . .
C70 C71 H70 119.8 . .
C72 C71 C70 120.3(4) . .
C72 C71 H70 119.8 . .
C67 C72 C71 120.8(4) . .
C67 C72 H71 119.6 . .
C71 C72 H71 119.6 . .
C74 C73 C70 123.2(5) . .
C74 C73 C78 114.7(5) . .
C78 C73 C70 122.2(5) . .
F26 C74 C73 119.4(5) . .
F26 C74 C75 117.2(6) . .
C75 C74 C73 123.4(7) . .
F27 C75 C74 120.0(7) . .
F27 C75 C76 120.1(6) . .
C76 C75 C74 120.0(7) . .
F28 C76 C75 120.4(8) . .
F28 C76 C77 120.7(8) . .
C75 C76 C77 118.9(6) . .
F29 C77 C76 120.5(6) . .
F29 C77 C78 119.0(7) . .
C76 C77 C78 120.5(7) . .
F30 C78 C73 119.1(4) . .
F30 C78 C77 118.2(6) . .
C77 C78 C73 122.6(6) . .
O1 B1 B2 127.4(4) . .
O1 B1 B3 117.1(3) . 2_666
O1 B1 B4 116.1(4) . 2_666
O1 B1 B5 125.2(4) . 2_666
O1 B1 B6 124.0(4) . .
B2 B1 B3 107.5(3) . 2_666
B2 B1 B4 111.2(3) . 2_666
B2 B1 B5 62.6(3) . 2_666
B2 B1 B6 57.3(3) . .
B4 B1 B3 56.1(2) 2_666 2_666
B4 B1 B5 60.9(3) 2_666 2_666
B4 B1 B6 106.9(3) 2_666 .
B5 B1 B3 104.5(3) 2_666 2_666
B5 B1 B6 106.2(3) 2_666 .
B6 B1 B3 61.6(3) . 2_666
O2 B2 B1 121.6(3) . .
O2 B2 B3 116.8(3) . .
O2 B2 B4 124.4(4) . .
O2 B2 B5 117.0(3) . 2_666
O2 B2 B6 127.5(4) . .
B1 B2 B3 107.8(3) . .
B1 B2 B4 110.6(3) . .
B1 B2 B5 60.4(3) . 2_666
B3 B2 B4 57.3(2) . .
B3 B2 B5 57.4(2) . 2_666
B4 B2 B5 103.8(3) . 2_666
B6 B2 B1 64.1(3) . .
B6 B2 B3 107.5(3) . .
B6 B2 B4 60.8(3) . .
B6 B2 B5 109.7(3) . 2_666
O3 B3 B1 122.7(3) . 2_666
O3 B3 B2 125.5(4) . .
O3 B3 B4 128.4(4) . .
O3 B3 B5 115.0(4) . 2_666
O3 B3 B6 115.3(3) . 2_666
B1 B3 B6 58.8(2) 2_666 2_666
B2 B3 B1 107.9(3) . 2_666
B2 B3 B6 107.0(3) . 2_666
B4 B3 B1 59.8(3) . 2_666
B4 B3 B2 61.7(3) . .
B4 B3 B5 112.0(3) . 2_666
B4 B3 B6 107.5(3) . 2_666
B5 B3 B1 105.8(3) 2_666 2_666
B5 B3 B2 63.2(3) 2_666 .
B5 B3 B6 56.7(2) 2_666 2_666
O4 B4 B1 119.5(3) . 2_666
O4 B4 B2 122.7(4) . .
O4 B4 B3 119.4(4) . .
O4 B4 B5 122.9(4) . .
O4 B4 B6 123.4(4) . .
B1 B4 B2 110.7(3) 2_666 .
B1 B4 B5 60.3(3) 2_666 .
B2 B4 B5 104.5(3) . .
B3 B4 B1 64.1(3) . 2_666
B3 B4 B2 61.1(3) . .
B3 B4 B5 110.3(3) . .
B3 B4 B6 108.0(3) . .
B6 B4 B1 107.6(3) . 2_666
B6 B4 B2 57.6(2) . .
B6 B4 B5 57.6(2) . .
O5 B5 B1 118.6(3) . 2_666
O5 B5 B2 125.3(3) . 2_666
O5 B5 B3 126.2(4) . 2_666
O5 B5 B4 116.8(4) . .
O5 B5 B6 119.8(3) . .
B1 B5 B2 56.9(2) 2_666 2_666
B1 B5 B4 58.8(2) 2_666 .
B3 B5 B1 106.5(3) 2_666 2_666
B3 B5 B2 59.3(2) 2_666 2_666
B3 B5 B4 110.8(3) 2_666 .
B4 B5 B2 104.9(3) . 2_666
B6 B5 B1 108.2(3) . 2_666
B6 B5 B2 111.0(3) . 2_666
B6 B5 B3 65.9(3) . 2_666
B6 B5 B4 59.9(2) . .
O6 B6 B1 117.3(3) . .
O6 B6 B2 118.0(4) . .
O6 B6 B3 122.4(4) . 2_666
O6 B6 B4 125.5(4) . .
O6 B6 B5 125.3(4) . .
B1 B6 B3 59.6(2) . 2_666
B2 B6 B1 58.6(3) . .
B2 B6 B3 107.0(3) . 2_666
B2 B6 B4 61.6(3) . .
B2 B6 B5 111.7(3) . .
B4 B6 B1 107.0(3) . .
B4 B6 B3 106.3(3) . 2_666
B5 B6 B1 107.1(3) . .
B5 B6 B3 57.4(2) . 2_666
B5 B6 B4 62.5(3) . .
B7 O7 C79 122.9(3) . .
B8 O8 C92 122.3(3) . .
B9 O9 C105 121.5(3) . .
B10 O10 C118 122.3(3) . .
B11 O11 C131 124.2(3) . .
B12 O12 C144 123.9(3) . .
O7 C79 C80 111.6(4) . .
O7 C79 H72A 109.3 . .
O7 C79 H72B 109.3 . .
C80 C79 H72A 109.3 . .
C80 C79 H72B 109.3 . .
H72A C79 H72B 108.0 . .
C81 C80 C79 118.2(4) . .
C85 C80 C79 122.8(4) . .
C85 C80 C81 119.0(4) . .
C80 C81 H74 120.0 . .
C82 C81 C80 120.1(5) . .
C82 C81 H74 120.0 . .
C81 C82 H75 119.3 . .
C83 C82 C81 121.4(5) . .
C83 C82 H75 119.3 . .
C82 C83 C84 119.2(5) . .
C82 C83 C86 119.1(5) . .
C84 C83 C86 121.7(6) . .
C83 C84 C85 119.6(5) . .
C83 C84 H77 120.2 . .
C85 C84 H77 120.2 . .
C80 C85 C84 120.7(5) . .
C80 C85 H78 119.7 . .
C84 C85 H78 119.7 . .
C87 C86 C83 124.2(7) . .
C87 C86 C91 113.0(7) . .
C91 C86 C83 122.6(7) . .
C86 C87 F31 117.5(6) . .
C88 C87 F31 118.4(9) . .
C88 C87 C86 124.1(9) . .
C87 C88 F32 118.4(11) . .
C89 C88 F32 118.1(9) . .
C89 C88 C87 123.2(11) . .
F33 C89 C90 115.7(11) . .
C88 C89 F33 126.2(13) . .
C88 C89 C90 117.7(9) . .
F34 C90 C89 122.2(8) . .
F34 C90 C91 120.3(11) . .
C91 C90 C89 117.4(10) . .
C86 C91 F35 121.2(6) . .
C86 C91 C90 124.1(9) . .
C90 C91 F35 114.6(9) . .
O8 C92 C93 108.7(3) . .
O8 C92 H85A 109.9 . .
O8 C92 H85B 109.9 . .
C93 C92 H85A 109.9 . .
C93 C92 H85B 109.9 . .
H85A C92 H85B 108.3 . .
C94 C93 C92 120.2(4) . .
C98 C93 C92 121.7(4) . .
C98 C93 C94 118.1(4) . .
C93 C94 C95 120.2(4) . .
C93 C94 H87 119.9 . .
C95 C94 H87 119.9 . .
C94 C95 H88 119.6 . .
C96 C95 C94 120.7(4) . .
C96 C95 H88 119.6 . .
C95 C96 C99 119.6(4) . .
C97 C96 C95 118.9(4) . .
C97 C96 C99 121.5(4) . .
C96 C97 H90 119.9 . .
C98 C97 C96 120.3(4) . .
C98 C97 H90 119.9 . .
C93 C98 H91 119.1 . .
C97 C98 C93 121.8(4) . .
C97 C98 H91 119.1 . .
C100 C99 C96 122.2(5) . .
C104 C99 C96 121.7(5) . .
C104 C99 C100 116.0(5) . .
F36 C100 C99 119.3(4) . .
F36 C100 C101 118.2(5) . .
C101 C100 C99 122.5(6) . .
F37 C101 C100 119.9(6) . .
F37 C101 C102 120.5(5) . .
C100 C101 C102 119.6(5) . .
F38 C102 C101 120.1(5) . .
F38 C102 C103 120.5(6) . .
C103 C102 C101 119.4(5) . .
F39 C103 C102 120.5(5) . .
F39 C103 C104 119.8(5) . .
C102 C103 C104 119.7(6) . .
F40 C104 C99 120.6(4) . .
F40 C104 C103 116.7(5) . .
C99 C104 C103 122.7(5) . .
O9 C105 C106 109.4(3) . .
O9 C105 H98A 109.8 . .
O9 C105 H98B 109.8 . .
C106 C105 H98A 109.8 . .
C106 C105 H98B 109.8 . .
H98A C105 H98B 108.2 . .
C107 C106 C105 121.7(4) . .
C111 C106 C105 120.1(4) . .
C111 C106 C107 118.1(4) . .
C106 C107 H104 119.2 . .
C108 C107 C106 121.7(4) . .
C108 C107 H104 119.2 . .
C107 C108 C109 119.8(4) . .
C107 C108 H103 120.1 . .
C109 C108 H103 120.1 . .
C108 C109 C110 118.9(4) . .
C108 C109 C112 121.4(4) . .
C110 C109 C112 119.5(4) . .
C109 C110 H101 119.7 . .
C111 C110 C109 120.5(4) . .
C111 C110 H101 119.7 . .
C106 C111 H100 119.5 . .
C110 C111 C106 120.9(4) . .
C110 C111 H100 119.5 . .
C113 C112 C109 121.3(4) . .
C117 C112 C109 122.7(5) . .
C117 C112 C113 116.0(4) . .
F45 C113 C112 120.7(4) . .
F45 C113 C114 117.2(5) . .
C114 C113 C112 122.1(5) . .
F44 C114 C113 119.6(5) . .
F44 C114 C115 119.7(5) . .
C115 C114 C113 120.6(5) . .
F43 C115 C114 121.0(6) . .
F43 C115 C116 119.4(6) . .
C114 C115 C116 119.6(5) . .
F42 C116 C115 121.0(5) . .
F42 C116 C117 119.5(6) . .
C115 C116 C117 119.5(5) . .
F41 C117 C112 119.4(4) . .
F41 C117 C116 118.3(5) . .
C112 C117 C116 122.2(5) . .
O10 C118 C119 108.5(3) . .
O10 C118 H11A 110.0 . .
O10 C118 H11B 110.0 . .
C119 C118 H11A 110.0 . .
C119 C118 H11B 110.0 . .
H11A C118 H11B 108.4 . .
C120 C119 C118 120.2(4) . .
C124 C119 C118 121.2(4) . .
C124 C119 C120 118.6(4) . .
C119 C120 C121 120.4(4) . .
C119 C120 H113 119.8 . .
C121 C120 H113 119.8 . .
C120 C121 H114 119.9 . .
C122 C121 C120 120.1(4) . .
C122 C121 H114 119.9 . .
C121 C122 C125 118.6(5) . .
C123 C122 C121 119.1(4) . .
C123 C122 C125 122.3(5) . .
C122 C123 H116 119.8 . .
C124 C123 C122 120.3(5) . .
C124 C123 H116 119.8 . .
C119 C124 C123 121.5(4) . .
C119 C124 H117 119.3 . .
C123 C124 H117 119.3 . .
C126 C125 C122 123.2(6) . .
C126 C125 C130 115.4(6) . .
C130 C125 C122 121.3(6) . .
F46 C126 C127 116.0(7) . .
C125 C126 F46 119.2(5) . .
C125 C126 C127 124.7(7) . .
F47 C127 C126 121.3(9) . .
F47 C127 C128 121.4(7) . .
C128 C127 C126 117.3(8) . .
F48 C128 C127 119.5(9) . .
F48 C128 C129 119.5(10) . .
C129 C128 C127 120.9(7) . .
F49 C129 C128 121.0(7) . .
F49 C129 C130 120.2(9) . .
C128 C129 C130 118.8(8) . .
F50 C130 C125 120.2(5) . .
F50 C130 C129 117.0(7) . .
C129 C130 C125 122.8(7) . .
O11 C131 C132 109.0(3) . .
O11 C131 H12A 109.9 . .
O11 C131 H12B 109.9 . .
C132 C131 H12A 109.9 . .
C132 C131 H12B 109.9 . .
H12A C131 H12B 108.3 . .
C133 C132 C131 121.6(4) . .
C137 C132 C131 120.1(4) . .
C137 C132 C133 118.3(4) . .
C132 C133 H130 119.5 . .
C134 C133 C132 120.9(4) . .
C134 C133 H130 119.5 . .
C133 C134 H129 119.8 . .
C135 C134 C133 120.5(4) . .
C135 C134 H129 119.8 . .
C134 C135 C136 119.0(4) . .
C134 C135 C138 121.6(4) . .
C136 C135 C138 119.4(4) . .
C135 C136 H127 120.0 . .
C137 C136 C135 120.0(4) . .
C137 C136 H127 120.0 . .
C132 C137 C136 121.2(4) . .
C132 C137 H126 119.4 . .
C136 C137 H126 119.4 . .
C139 C138 C135 123.4(5) . .
C143 C138 C135 121.2(4) . .
C143 C138 C139 115.4(5) . .
F55 C139 C138 120.0(4) . .
F55 C139 C140 117.5(5) . .
C138 C139 C140 122.5(5) . .
F54 C140 C139 121.2(5) . .
F54 C140 C141 119.0(5) . .
C141 C140 C139 119.9(5) . .
F53 C141 C142 119.0(5) . .
C140 C141 F53 121.3(5) . .
C140 C141 C142 119.7(5) . .
F52 C142 C141 119.9(5) . .
F52 C142 C143 120.7(5) . .
C141 C142 C143 119.4(5) . .
F51 C143 C138 119.9(5) . .
F51 C143 C142 117.0(5) . .
C138 C143 C142 123.0(5) . .
O12 C144 C145 107.8(3) . .
O12 C144 H13A 110.1 . .
O12 C144 H13B 110.1 . .
C145 C144 H13A 110.1 . .
C145 C144 H13B 110.1 . .
H13A C144 H13B 108.5 . .
C146 C145 C144 121.4(4) . .
C146 C145 C150 117.9(4) . .
C150 C145 C144 120.8(4) . .
C145 C146 C147 120.7(4) . .
C145 C146 H143 119.7 . .
C147 C146 H143 119.7 . .
C146 C147 H142 119.5 . .
C148 C147 C146 121.1(4) . .
C148 C147 H142 119.5 . .
C147 C148 C149 118.5(4) . .
C147 C148 C151 121.4(4) . .
C149 C148 C151 120.1(4) . .
C148 C149 H140 119.8 . .
C150 C149 C148 120.3(4) . .
C150 C149 H140 119.8 . .
C145 C150 H139 119.2 . .
C149 C150 C145 121.5(4) . .
C149 C150 H139 119.2 . .
C152 C151 C148 121.3(4) . .
C156 C151 C148 123.0(4) . .
C156 C151 C152 115.6(4) . .
F56 C152 C151 119.9(4) . .
F56 C152 C153 118.1(4) . .
C153 C152 C151 122.0(4) . .
F57 C153 C152 119.6(4) . .
F57 C153 C154 120.0(4) . .
C154 C153 C152 120.4(4) . .
F58 C154 C153 120.2(5) . .
F58 C154 C155 120.9(5) . .
C153 C154 C155 118.9(4) . .
F59 C155 C154 119.4(4) . .
F59 C155 C156 121.3(5) . .
C156 C155 C154 119.3(5) . .
F60 C156 C151 119.5(4) . .
F60 C156 C155 116.7(4) . .
C151 C156 C155 123.8(5) . .
O7 B7 B8 119.7(3) . .
O7 B7 B9 122.2(3) . 2_665
O7 B7 B10 123.8(3) . 2_665
O7 B7 B11 123.4(3) . 2_665
O7 B7 B12 118.6(3) . .
B8 B7 B9 110.9(3) . 2_665
B8 B7 B10 107.3(3) . 2_665
B8 B7 B11 60.7(2) . 2_665
B9 B7 B11 104.2(3) 2_665 2_665
B10 B7 B9 57.6(2) 2_665 2_665
B10 B7 B11 56.9(2) 2_665 2_665
B12 B7 B8 64.6(3) . .
B12 B7 B9 61.0(2) . 2_665
B12 B7 B10 108.0(3) . 2_665
B12 B7 B11 111.0(3) . 2_665
O8 B8 B7 115.7(3) . .
O8 B8 B9 127.3(4) . .
O8 B8 B10 124.4(3) . .
O8 B8 B11 125.1(3) . 2_665
O8 B8 B12 117.0(3) . .
B7 B8 B10 106.5(3) . .
B7 B8 B11 60.7(2) . 2_665
B7 B8 B12 56.1(2) . .
B9 B8 B7 111.5(3) . .
B9 B8 B10 57.8(2) . .
B9 B8 B11 62.8(3) . 2_665
B9 B8 B12 108.0(3) . .
B10 B8 B12 61.3(2) . .
B11 B8 B10 106.1(3) 2_665 .
B11 B8 B12 104.3(3) 2_665 .
O9 B9 B7 124.2(4) . 2_665
O9 B9 B8 122.1(3) . .
O9 B9 B10 127.5(4) . .
O9 B9 B11 118.1(3) . 2_665
O9 B9 B12 117.0(3) . 2_665
B7 B9 B11 102.9(3) 2_665 2_665
B8 B9 B7 110.2(3) . 2_665
B8 B9 B11 60.6(2) . 2_665
B8 B9 B12 107.9(3) . 2_665
B10 B9 B7 60.5(2) . 2_665
B10 B9 B8 63.9(3) . .
B10 B9 B11 109.0(3) . 2_665
B10 B9 B12 106.9(3) . 2_665
B12 B9 B7 56.8(2) 2_665 2_665
B12 B9 B11 57.3(2) 2_665 2_665
O10 B10 B7 125.7(4) . 2_665
O10 B10 B8 117.1(3) . .
O10 B10 B9 117.9(3) . .
O10 B10 B11 124.8(4) . .
O10 B10 B12 121.8(3) . .
B7 B10 B8 107.0(3) 2_665 .
B7 B10 B12 106.6(3) 2_665 .
B8 B10 B12 60.1(2) . .
B9 B10 B7 61.9(2) . 2_665
B9 B10 B8 58.3(3) . .
B9 B10 B12 107.5(3) . .
B11 B10 B7 62.4(2) . 2_665
B11 B10 B8 107.7(3) . .
B11 B10 B9 112.2(3) . .
B11 B10 B12 57.8(2) . .
O11 B11 B7 116.1(3) . 2_665
O11 B11 B8 118.6(3) . 2_665
O11 B11 B9 125.4(3) . 2_665
O11 B11 B10 119.4(3) . .
O11 B11 B12 126.2(4) . .
B7 B11 B8 58.6(2) 2_665 2_665
B7 B11 B9 104.9(3) 2_665 2_665
B8 B11 B9 56.7(2) 2_665 2_665
B10 B11 B7 60.7(2) . 2_665
B10 B11 B8 108.6(3) . 2_665
B10 B11 B9 111.4(3) . 2_665
B10 B11 B12 66.1(3) . .
B12 B11 B7 111.6(3) . 2_665
B12 B11 B8 106.6(3) . 2_665
B12 B11 B9 59.6(2) . 2_665
O12 B12 B7 128.6(4) . .
O12 B12 B8 123.0(3) . .
O12 B12 B9 125.5(3) . 2_665
O12 B12 B10 115.6(3) . .
O12 B12 B11 115.3(3) . .
B7 B12 B8 59.3(2) . .
B7 B12 B9 62.2(2) . 2_665
B7 B12 B10 107.0(3) . .
B7 B12 B11 111.8(3) . .
B8 B12 B10 58.6(2) . .
B9 B12 B8 107.7(3) 2_665 .
B9 B12 B10 106.5(3) 2_665 .
B11 B12 B8 105.1(3) . .
B11 B12 B9 63.2(2) . 2_665
B11 B12 B10 56.1(2) . .

loop_
_geom_bond_atom_site_label_1
_geom_bond_atom_site_label_2
_geom_bond_distance
_geom_bond_site_symmetry_2
F1 C13 1.355(5) .
F2 C12 1.329(5) .
F3 C11 1.347(5) .
F4 C10 1.345(5) .
F5 C9 1.339(5) .
F6 C26 1.338(6) .
F7 C25 1.350(6) .
F8 C24 1.346(5) .
F9 C23 1.344(6) .
F10 C22 1.344(5) .
F11 C39 1.357(5) .
F12 C38 1.349(5) .
F13 C37 1.348(5) .
F14 C36 1.339(5) .
F15 C35 1.345(5) .
F16 C52 1.351(5) .
F17 C51 1.354(5) .
F18 C50 1.355(5) .
F19 C49 1.346(5) .
F20 C48 1.354(5) .
F21 C65 1.327(6) .
F22 C64 1.350(6) .
F23 C63 1.358(6) .
F24 C62 1.333(6) .
F25 C61 1.359(6) .
F26 C74 1.350(7) .
F27 C75 1.356(8) .
F28 C76 1.341(6) .
F29 C77 1.348(8) .
F30 C78 1.346(7) .
O1 C1 1.458(5) .
O1 B1 1.362(5) .
O2 C14 1.445(5) .
O2 B2 1.403(5) .
O3 C27 1.442(5) .
O3 B3 1.380(6) .
O4 C40 1.426(5) .
O4 B4 1.412(5) .
O5 C53 1.440(5) .
O5 B5 1.389(5) .
O6 C66 1.445(5) .
O6 B6 1.377(5) .
C1 C2 1.508(6) .
C1 H1A 0.9900 .
C1 H1B 0.9900 .
C2 C3 1.369(7) .
C2 C7 1.368(7) .
C3 C4 1.387(7) .
C3 H3 0.9500 .
C4 H069 0.9500 .
C5 C4 1.357(7) .
C5 C6 1.361(7) .
C5 C8 1.492(6) .
C6 C7 1.381(7) .
C6 H5 0.9500 .
C7 H6 0.9500 .
C8 C9 1.384(6) .
C8 C13 1.366(6) .
C9 C10 1.387(6) .
C10 C11 1.369(6) .
C11 C12 1.365(6) .
C12 C13 1.386(6) .
C14 C15 1.509(6) .
C14 H13C 0.9900 .
C14 H13D 0.9900 .
C15 C16 1.382(6) .
C15 C20 1.384(6) .
C16 C17 1.386(6) .
C16 H15 0.9500 .
C17 C18 1.394(6) .
C17 H16 0.9500 .
C18 C19 1.381(6) .
C18 C21 1.493(6) .
C19 C20 1.387(6) .
C19 H18 0.9500 .
C20 H19 0.9500 .
C21 C22 1.383(7) .
C21 C26 1.394(7) .
C23 C22 1.372(6) .
C24 C23 1.380(7) .
C25 C24 1.370(7) .
C26 C25 1.369(7) .
C27 C28 1.499(6) .
C27 H26A 0.9900 .
C27 H26B 0.9900 .
C28 C29 1.381(6) .
C28 C33 1.394(6) .
C29 C30 1.384(6) .
C29 H28 0.9500 .
C30 C31 1.397(6) .
C30 H29 0.9500 .
C31 C32 1.373(6) .
C31 C34 1.499(6) .
C32 C33 1.393(6) .
C32 H31 0.9500 .
C33 H32 0.9500 .
C34 C35 1.400(6) .
C34 C39 1.381(6) .
C35 C36 1.374(6) .
C36 C37 1.375(7) .
C37 C38 1.364(7) .
C38 C39 1.379(6) .
C40 C41 1.513(5) .
C40 H39A 0.9900 .
C40 H39B 0.9900 .
C41 C42 1.397(6) .
C41 C46 1.387(6) .
C42 C43 1.390(6) .
C42 H41 0.9500 .
C43 C44 1.394(6) .
C43 H42 0.9500 .
C44 C45 1.379(6) .
C44 C47 1.498(6) .
C45 C46 1.394(6) .
C45 H44 0.9500 .
C46 H45 0.9500 .
C47 C48 1.381(6) .
C47 C52 1.373(6) .
C48 C49 1.374(6) .
C49 C50 1.364(6) .
C50 C51 1.352(7) .
C51 C52 1.391(6) .
C53 C54 1.508(6) .
C53 H52A 0.9900 .
C53 H52B 0.9900 .
C54 C55 1.375(6) .
C54 C59 1.389(6) .
C55 C56 1.395(6) .
C55 H54 0.9500 .
C56 C57 1.384(6) .
C56 H55 0.9500 .
C57 C58 1.389(6) .
C57 C60 1.491(6) .
C58 C59 1.389(6) .
C58 H57 0.9500 .
C59 H58 0.9500 .
C60 C61 1.372(7) .
C60 C65 1.400(7) .
C61 C62 1.390(7) .
C62 C63 1.373(8) .
C63 C64 1.356(8) .
C64 C65 1.371(7) .
C66 C67 1.501(5) .
C66 H65A 0.9900 .
C66 H65B 0.9900 .
C67 C68 1.384(6) .
C67 C72 1.384(6) .
C68 C69 1.381(6) .
C68 H67 0.9500 .
C69 C70 1.372(6) .
C69 H68 0.9500 .
C70 C71 1.386(7) .
C71 C72 1.385(6) .
C71 H70 0.9500 .
C72 H71 0.9500 .
C73 C70 1.488(6) .
C73 C74 1.384(8) .
C73 C78 1.393(8) .
C75 C74 1.379(8) .
C76 C75 1.365(10) .
C76 C77 1.369(10) .
C78 C77 1.378(8) .
B1 B2 1.797(7) .
B1 B3 1.911(7) 2_666
B1 B4 1.836(7) 2_666
B1 B5 1.865(7) 2_666
B1 B6 1.894(7) .
B2 B3 1.834(6) .
B2 B4 1.845(6) .
B2 B5 1.904(7) 2_666
B2 B6 1.770(7) .
B3 B1 1.911(7) 2_666
B3 B4 1.763(7) .
B3 B5 1.797(6) 2_666
B3 B6 1.948(7) 2_666
B4 B1 1.835(7) 2_666
B4 B5 1.875(7) .
B4 B6 1.830(6) .
B5 B1 1.865(7) 2_666
B5 B2 1.904(7) 2_666
B5 B3 1.797(6) 2_666
B5 B6 1.785(6) .
B6 B3 1.948(7) 2_666
F31 C87 1.368(9) .
F32 C88 1.386(10) .
F33 C89 1.336(9) .
F34 C90 1.371(11) .
F35 C91 1.394(9) .
F36 C100 1.348(6) .
F37 C101 1.347(6) .
F38 C102 1.347(5) .
F39 C103 1.348(6) .
F40 C104 1.363(6) .
F41 C117 1.336(6) .
F42 C116 1.338(6) .
F43 C115 1.350(6) .
F44 C114 1.353(6) .
F45 C113 1.331(6) .
F46 C126 1.367(7) .
F47 C127 1.312(9) .
F48 C128 1.338(7) .
F49 C129 1.348(9) .
F50 C130 1.337(7) .
F51 C143 1.351(6) .
F52 C142 1.340(6) .
F53 C141 1.357(5) .
F54 C140 1.338(6) .
F55 C139 1.336(6) .
F56 C152 1.345(5) .
F57 C153 1.346(5) .
F58 C154 1.339(5) .
F59 C155 1.350(5) .
F60 C156 1.353(5) .
O7 C79 1.425(5) .
O7 B7 1.407(5) .
O8 C92 1.452(5) .
O8 B8 1.361(5) .
O9 C105 1.442(5) .
O9 B9 1.403(5) .
O10 C118 1.444(5) .
O10 B10 1.388(5) .
O11 C131 1.432(5) .
O11 B11 1.390(5) .
O12 C144 1.442(5) .
O12 B12 1.376(5) .
C79 C80 1.506(6) .
C79 H72A 0.9900 .
C79 H72B 0.9900 .
C80 C81 1.386(6) .
C80 C85 1.382(6) .
C81 C82 1.380(7) .
C81 H74 0.9500 .
C82 C83 1.374(7) .
C82 H75 0.9500 .
C83 C84 1.384(7) .
C83 C86 1.494(7) .
C84 C85 1.403(6) .
C84 H77 0.9500 .
C85 H78 0.9500 .
C86 C87 1.354(10) .
C86 C91 1.363(10) .
C87 C88 1.353(9) .
C88 C89 1.267(14) .
C89 C90 1.415(15) .
C90 C91 1.391(10) .
C92 C93 1.495(5) .
C92 H85A 0.9900 .
C92 H85B 0.9900 .
C93 C94 1.393(6) .
C93 C98 1.388(6) .
C94 C95 1.395(6) .
C94 H87 0.9500 .
C95 C96 1.386(7) .
C95 H88 0.9500 .
C96 C97 1.385(6) .
C96 C99 1.500(6) .
C97 C98 1.374(6) .
C97 H90 0.9500 .
C98 H91 0.9500 .
C99 C100 1.397(7) .
C99 C104 1.369(7) .
C101 C100 1.372(7) .
C102 C101 1.377(8) .
C103 C102 1.375(8) .
C104 C103 1.382(7) .
C105 C106 1.500(5) .
C105 H98A 0.9900 .
C105 H98B 0.9900 .
C106 C107 1.390(6) .
C106 C111 1.389(6) .
C107 H104 0.9500 .
C108 C107 1.381(6) .
C108 H103 0.9500 .
C109 C108 1.386(6) .
C109 C112 1.492(6) .
C110 C109 1.398(6) .
C110 H101 0.9500 .
C111 C110 1.376(6) .
C111 H100 0.9500 .
C112 C113 1.385(7) .
C112 C117 1.383(7) .
C113 C114 1.375(7) .
C114 C115 1.355(8) .
C115 C116 1.370(8) .
C116 C117 1.390(7) .
C118 C119 1.502(5) .
C118 H11A 0.9900 .
C118 H11B 0.9900 .
C119 C120 1.385(6) .
C119 C124 1.374(6) .
C120 C121 1.394(6) .
C120 H113 0.9500 .
C121 C122 1.387(6) .
C121 H114 0.9500 .
C122 C123 1.379(7) .
C122 C125 1.500(6) .
C123 C124 1.378(6) .
C123 H116 0.9500 .
C124 H117 0.9500 .
C125 C126 1.360(8) .
C125 C130 1.392(8) .
C126 C127 1.394(8) .
C127 C128 1.384(12) .
C128 C129 1.371(11) .
C129 C130 1.390(8) .
C131 C132 1.493(5) .
C131 H12A 0.9900 .
C131 H12B 0.9900 .
C132 C133 1.393(6) .
C132 C137 1.376(6) .
C133 H130 0.9500 .
C134 C133 1.382(6) .
C134 H129 0.9500 .
C135 C134 1.379(6) .
C135 C138 1.506(6) .
C136 C135 1.391(6) .
C136 H127 0.9500 .
C137 C136 1.390(6) .
C137 H126 0.9500 .
C138 C139 1.381(7) .
C138 C143 1.365(7) .
C140 C139 1.381(7) .
C141 C140 1.353(7) .
C142 C141 1.360(7) .
C143 C142 1.384(7) .
C144 C145 1.501(6) .
C144 H13A 0.9900 .
C144 H13B 0.9900 .
C145 C146 1.383(6) .
C145 C150 1.385(6) .
C146 H143 0.9500 .
C147 C146 1.393(6) .
C147 H142 0.9500 .
C148 C147 1.370(6) .
C148 C151 1.492(6) .
C149 C148 1.390(6) .
C149 H140 0.9500 .
C150 C149 1.379(6) .
C150 H139 0.9500 .
C151 C152 1.396(6) .
C151 C156 1.369(6) .
C152 C153 1.376(6) .
C153 C154 1.375(7) .
C154 C155 1.380(7) .
C155 C156 1.373(6) .
B7 B8 1.822(6) .
B7 B9 1.858(6) 2_665
B7 B10 1.832(6) 2_665
B7 B11 1.863(7) 2_665
B7 B12 1.759(7) .
B8 B9 1.787(7) .
B8 B10 1.886(6) .
B8 B11 1.863(6) 2_665
B8 B12 1.916(6) .
B9 B7 1.858(6) 2_665
B9 B10 1.778(7) .
B9 B11 1.902(7) 2_665
B9 B12 1.838(6) 2_665
B10 B7 1.832(6) 2_665
B10 B11 1.759(6) .
B10 B12 1.938(7) .
B11 B7 1.863(7) 2_665
B11 B8 1.863(6) 2_665
B11 B9 1.902(7) 2_665
B11 B12 1.793(6) .
B12 B9 1.838(6) 2_665

loop_
_geom_torsion_atom_site_label_1
_geom_torsion_atom_site_label_2
_geom_torsion_atom_site_label_3
_geom_torsion_atom_site_label_4
_geom_torsion
_geom_torsion_site_symmetry_1
_geom_torsion_site_symmetry_2
_geom_torsion_site_symmetry_3
_geom_torsion_site_symmetry_4
F2 C12 C13 F1 1.4(8) . . . .
F2 C12 C13 C8 179.9(5) . . . .
F3 C11 C12 F2 -0.5(8) . . . .
F3 C11 C12 C13 179.1(5) . . . .
F4 C10 C11 F3 1.1(7) . . . .
F4 C10 C11 C12 -178.7(5) . . . .
F5 C9 C10 F4 -1.6(7) . . . .
F5 C9 C10 C11 179.0(4) . . . .
F6 C26 C25 F7 -0.6(7) . . . .
F6 C26 C25 C24 179.5(4) . . . .
F7 C25 C24 F8 0.2(7) . . . .
F7 C25 C24 C23 179.8(4) . . . .
F8 C24 C23 F9 1.0(7) . . . .
F8 C24 C23 C22 179.8(4) . . . .
F9 C23 C22 F10 1.3(7) . . . .
F9 C23 C22 C21 179.1(4) . . . .
F12 C38 C39 F11 -1.4(7) . . . .
F12 C38 C39 C34 176.7(4) . . . .
F13 C37 C38 F12 2.9(7) . . . .
F13 C37 C38 C39 180.0(4) . . . .
F14 C36 C37 F13 1.1(7) . . . .
F14 C36 C37 C38 -179.4(4) . . . .
F15 C35 C36 F14 1.0(7) . . . .
F15 C35 C36 C37 -178.2(4) . . . .
F17 C51 C52 F16 1.3(6) . . . .
F17 C51 C52 C47 178.6(4) . . . .
F18 C50 C51 F17 0.3(7) . . . .
F18 C50 C51 C52 179.2(4) . . . .
F19 C49 C50 F18 0.5(6) . . . .
F19 C49 C50 C51 -178.7(4) . . . .
F20 C48 C49 F19 -0.1(6) . . . .
F20 C48 C49 C50 179.4(4) . . . .
F22 C64 C65 F21 -0.8(8) . . . .
F22 C64 C65 C60 -179.8(5) . . . .
F23 C63 C64 F22 0.6(9) . . . .
F23 C63 C64 C65 -179.6(5) . . . .
F24 C62 C63 F23 -1.7(9) . . . .
F24 C62 C63 C64 177.7(5) . . . .
F25 C61 C62 F24 0.6(8) . . . .
F25 C61 C62 C63 -179.8(5) . . . .
F27 C75 C74 F26 -0.7(9) . . . .
F27 C75 C74 C73 179.2(5) . . . .
F28 C76 C75 F27 0.2(10) . . . .
F28 C76 C75 C74 179.3(6) . . . .
F28 C76 C77 F29 0.3(10) . . . .
F28 C76 C77 C78 -178.9(6) . . . .
F30 C78 C77 F29 -0.6(9) . . . .
F30 C78 C77 C76 178.6(6) . . . .
O1 C1 C2 C3 -90.6(6) . . . .
O1 C1 C2 C7 92.5(6) . . . .
O1 B1 B2 O2 9.6(7) . . . .
O1 B1 B2 B3 148.6(4) . . . .
O1 B1 B2 B4 -150.5(4) . . . .
O1 B1 B2 B5 114.9(5) . . . 2_666
O1 B1 B2 B6 -110.2(5) . . . .
O1 B1 B6 O6 8.3(6) . . . .
O1 B1 B6 B2 116.0(5) . . . .
O1 B1 B6 B3 -105.1(4) . . . 2_666
O1 B1 B6 B4 155.7(4) . . . .
O1 B1 B6 B5 -138.6(4) . . . .
O2 C14 C15 C16 -115.4(4) . . . .
O2 C14 C15 C20 62.1(5) . . . .
O2 B2 B3 O3 3.4(6) . . . .
O2 B2 B3 B1 -154.6(3) . . . 2_666
O2 B2 B3 B4 -115.3(4) . . . .
O2 B2 B3 B5 106.3(4) . . . 2_666
O2 B2 B3 B6 143.5(3) . . . 2_666
O2 B2 B4 O4 -6.0(6) . . . .
O2 B2 B4 B1 144.2(4) . . . 2_666
O2 B2 B4 B3 102.1(4) . . . .
O2 B2 B4 B5 -152.4(4) . . . .
O2 B2 B4 B6 -117.6(5) . . . .
O2 B2 B6 O6 -4.7(6) . . . .
O2 B2 B6 B1 -111.2(5) . . . .
O2 B2 B6 B3 -147.5(4) . . . 2_666
O2 B2 B6 B4 112.8(5) . . . .
O2 B2 B6 B5 151.5(4) . . . .
O3 C27 C28 C29 -68.0(5) . . . .
O3 C27 C28 C33 110.6(5) . . . .
O3 B3 B4 O4 -1.1(6) . . . .
O3 B3 B4 B1 109.6(5) . . . 2_666
O3 B3 B4 B2 -114.6(5) . . . .
O3 B3 B4 B5 149.6(4) . . . .
O3 B3 B4 B6 -149.1(4) . . . .
O4 C40 C41 C42 18.8(6) . . . .
O4 C40 C41 C46 -163.2(4) . . . .
O4 B4 B5 O5 -0.9(5) . . . .
O4 B4 B5 B1 107.9(4) . . . 2_666
O4 B4 B5 B2 142.6(4) . . . 2_666
O4 B4 B5 B3 -155.0(4) . . . 2_666
O4 B4 B5 B6 -111.5(4) . . . .
O4 B4 B6 O6 -4.8(7) . . . .
O4 B4 B6 B1 -148.7(4) . . . .
O4 B4 B6 B2 -110.4(5) . . . .
O4 B4 B6 B3 148.8(4) . . . 2_666
O4 B4 B6 B5 110.6(4) . . . .
O5 C53 C54 C55 -22.1(6) . . . .
O5 C53 C54 C59 157.3(4) . . . .
O5 B5 B6 O6 10.2(6) . . . .
O5 B5 B6 B1 153.8(4) . . . .
O5 B5 B6 B2 -143.9(4) . . . .
O5 B5 B6 B3 119.3(4) . . . 2_666
O5 B5 B6 B4 -105.5(4) . . . .
O6 C66 C67 C68 108.8(5) . . . .
O6 C66 C67 C72 -69.8(5) . . . .
C1 O1 B1 B2 14.7(6) . . . .
C1 O1 B1 B3 -130.1(4) . . . 2_666
C1 O1 B1 B4 166.4(4) . . . 2_666
C1 O1 B1 B5 95.0(5) . . . 2_666
C1 O1 B1 B6 -57.5(5) . . . .
C1 C2 C3 C4 -178.4(6) . . . .
C1 C2 C7 C6 178.7(5) . . . .
C2 C3 C4 C5 0.5(11) . . . .
C3 C2 C7 C6 1.8(9) . . . .
C4 C5 C6 C7 0.0(9) . . . .
C4 C5 C8 C9 -77.3(7) . . . .
C4 C5 C8 C13 104.4(6) . . . .
C5 C6 C7 C2 -1.0(10) . . . .
C5 C8 C9 F5 1.9(7) . . . .
C5 C8 C9 C10 -179.4(5) . . . .
C5 C8 C13 F1 -2.4(7) . . . .
C5 C8 C13 C12 179.1(5) . . . .
C6 C5 C4 C3 0.3(10) . . . .
C6 C5 C8 C9 102.5(6) . . . .
C6 C5 C8 C13 -75.8(7) . . . .
C7 C2 C3 C4 -1.5(9) . . . .
C8 C5 C4 C3 -179.9(6) . . . .
C8 C5 C6 C7 -179.9(6) . . . .
C8 C9 C10 F4 179.8(4) . . . .
C8 C9 C10 C11 0.3(8) . . . .
C9 C8 C13 F1 179.2(4) . . . .
C9 C8 C13 C12 0.7(8) . . . .
C9 C10 C11 F3 -179.4(4) . . . .
C9 C10 C11 C12 0.8(8) . . . .
C10 C11 C12 F2 179.3(5) . . . .
C10 C11 C12 C13 -1.1(8) . . . .
C11 C12 C13 F1 -178.1(5) . . . .
C11 C12 C13 C8 0.3(8) . . . .
C13 C8 C9 F5 -179.7(4) . . . .
C13 C8 C9 C10 -1.0(7) . . . .
C14 O2 B2 B1 -122.8(4) . . . .
C14 O2 B2 B3 101.7(4) . . . .
C14 O2 B2 B4 34.5(5) . . . .
C14 O2 B2 B5 166.9(3) . . . 2_666
C14 O2 B2 B6 -42.8(6) . . . .
C14 C15 C16 C17 176.8(4) . . . .
C14 C15 C20 C19 -175.8(4) . . . .
C15 C16 C17 C18 -1.0(7) . . . .
C16 C15 C20 C19 1.7(7) . . . .
C16 C17 C18 C19 1.5(7) . . . .
C16 C17 C18 C21 -177.1(4) . . . .
C17 C18 C19 C20 -0.4(7) . . . .
C17 C18 C21 C22 -56.8(6) . . . .
C17 C18 C21 C26 124.3(5) . . . .
C18 C19 C20 C15 -1.2(7) . . . .
C18 C21 C22 F10 -2.0(7) . . . .
C18 C21 C22 C23 -179.7(5) . . . .
C18 C21 C26 F6 0.0(7) . . . .
C18 C21 C26 C25 179.6(4) . . . .
C19 C18 C21 C22 124.6(5) . . . .
C19 C18 C21 C26 -54.4(7) . . . .
C20 C15 C16 C17 -0.6(6) . . . .
C21 C18 C19 C20 178.2(4) . . . .
C21 C26 C25 F7 179.9(4) . . . .
C21 C26 C25 C24 0.0(8) . . . .
C22 C21 C26 F6 -179.0(4) . . . .
C22 C21 C26 C25 0.5(7) . . . .
C24 C23 C22 F10 -177.5(4) . . . .
C24 C23 C22 C21 0.4(8) . . . .
C25 C24 C23 F9 -178.6(5) . . . .
C25 C24 C23 C22 0.2(8) . . . .
C26 C21 C22 F10 177.1(4) . . . .
C26 C21 C22 C23 -0.7(7) . . . .
C26 C25 C24 F8 -179.9(4) . . . .
C26 C25 C24 C23 -0.4(8) . . . .
C27 O3 B3 B1 81.3(5) . . . 2_666
C27 O3 B3 B2 -73.7(5) . . . .
C27 O3 B3 B4 6.0(6) . . . .
C27 O3 B3 B5 -147.6(4) . . . 2_666
C27 O3 B3 B6 149.1(3) . . . 2_666
C27 C28 C29 C30 178.5(4) . . . .
C27 C28 C33 C32 -178.5(4) . . . .
C28 C29 C30 C31 0.5(7) . . . .
C29 C28 C33 C32 0.1(7) . . . .
C29 C30 C31 C32 -0.8(7) . . . .
C29 C30 C31 C34 -179.9(4) . . . .
C30 C31 C32 C33 0.8(7) . . . .
C30 C31 C34 C35 -47.2(6) . . . .
C30 C31 C34 C39 129.7(5) . . . .
C31 C32 C33 C28 -0.4(7) . . . .
C31 C34 C35 F15 -4.7(7) . . . .
C31 C34 C35 C36 177.2(4) . . . .
C31 C34 C39 F11 1.1(7) . . . .
C31 C34 C39 C38 -176.9(5) . . . .
C32 C31 C34 C35 133.7(5) . . . .
C32 C31 C34 C39 -49.4(7) . . . .
C33 C28 C29 C30 -0.1(7) . . . .
C34 C31 C32 C33 179.8(4) . . . .
C34 C35 C36 F14 179.1(4) . . . .
C34 C35 C36 C37 -0.1(7) . . . .
C35 C34 C39 F11 178.2(4) . . . .
C35 C34 C39 C38 0.2(7) . . . .
C35 C36 C37 F13 -179.7(4) . . . .
C35 C36 C37 C38 -0.2(7) . . . .
C36 C37 C38 F12 -176.6(4) . . . .
C36 C37 C38 C39 0.4(8) . . . .
C37 C38 C39 F11 -178.5(4) . . . .
C37 C38 C39 C34 -0.4(8) . . . .
C39 C34 C35 F15 178.2(4) . . . .
C39 C34 C35 C36 0.1(7) . . . .
C40 O4 B4 B1 105.6(4) . . . 2_666
C40 O4 B4 B2 -106.7(4) . . . .
C40 O4 B4 B3 -179.3(3) . . . .
C40 O4 B4 B5 33.7(5) . . . .
C40 O4 B4 B6 -36.5(6) . . . .
C40 C41 C42 C43 179.1(4) . . . .
C40 C41 C46 C45 -179.5(4) . . . .
C41 C42 C43 C44 0.7(7) . . . .
C42 C41 C46 C45 -1.5(7) . . . .
C42 C43 C44 C45 -2.1(7) . . . .
C42 C43 C44 C47 177.8(4) . . . .
C43 C44 C45 C46 1.8(7) . . . .
C43 C44 C47 C48 -50.8(6) . . . .
C43 C44 C47 C52 127.8(5) . . . .
C44 C45 C46 C41 0.0(7) . . . .
C44 C47 C48 F20 -2.5(6) . . . .
C44 C47 C48 C49 177.1(4) . . . .
C44 C47 C52 F16 0.4(7) . . . .
C44 C47 C52 C51 -176.9(4) . . . .
C45 C44 C47 C48 129.0(5) . . . .
C45 C44 C47 C52 -52.4(6) . . . .
C46 C41 C42 C43 1.1(6) . . . .
C47 C44 C45 C46 -178.1(4) . . . .
C47 C48 C49 F19 -179.6(4) . . . .
C47 C48 C49 C50 -0.2(7) . . . .
C48 C47 C52 F16 179.1(4) . . . .
C48 C47 C52 C51 1.8(7) . . . .
C48 C49 C50 F18 -178.9(4) . . . .
C48 C49 C50 C51 1.9(7) . . . .
C49 C50 C51 F17 179.5(4) . . . .
C49 C50 C51 C52 -1.7(7) . . . .
C50 C51 C52 F16 -177.6(4) . . . .
C50 C51 C52 C47 -0.3(7) . . . .
C52 C47 C48 F20 178.8(4) . . . .
C52 C47 C48 C49 -1.6(6) . . . .
C53 O5 B5 B1 92.5(5) . . . 2_666
C53 O5 B5 B2 24.5(5) . . . 2_666
C53 O5 B5 B3 -50.6(5) . . . 2_666
C53 O5 B5 B4 159.8(3) . . . .
C53 O5 B5 B6 -131.2(4) . . . .
C53 C54 C55 C56 -179.5(4) . . . .
C53 C54 C59 C58 178.3(4) . . . .
C54 C55 C56 C57 0.9(7) . . . .
C55 C54 C59 C58 -2.4(7) . . . .
C55 C56 C57 C58 -1.8(7) . . . .
C55 C56 C57 C60 178.5(4) . . . .
C56 C57 C58 C59 0.7(7) . . . .
C56 C57 C60 C61 51.0(7) . . . .
C56 C57 C60 C65 -129.6(5) . . . .
C57 C58 C59 C54 1.5(7) . . . .
C57 C60 C61 F25 0.6(7) . . . .
C57 C60 C61 C62 179.3(5) . . . .
C57 C60 C65 F21 0.8(7) . . . .
C57 C60 C65 C64 179.7(5) . . . .
C58 C57 C60 C61 -128.6(5) . . . .
C58 C57 C60 C65 50.8(7) . . . .
C59 C54 C55 C56 1.2(7) . . . .
C60 C57 C58 C59 -179.7(4) . . . .
C60 C61 C62 F24 -178.2(5) . . . .
C60 C61 C62 C63 1.4(9) . . . .
C61 C60 C65 F21 -179.8(4) . . . .
C61 C60 C65 C64 -0.9(7) . . . .
C61 C62 C63 F23 178.7(5) . . . .
C61 C62 C63 C64 -1.9(9) . . . .
C62 C63 C64 F22 -178.8(5) . . . .
C62 C63 C64 C65 1.0(9) . . . .
C63 C64 C65 F21 179.4(5) . . . .
C63 C64 C65 C60 0.5(9) . . . .
C65 C60 C61 F25 -178.8(4) . . . .
C65 C60 C61 C62 0.0(8) . . . .
C66 O6 B6 B1 -117.3(4) . . . .
C66 O6 B6 B2 175.7(3) . . . .
C66 O6 B6 B3 -47.6(5) . . . 2_666
C66 O6 B6 B4 102.0(5) . . . .
C66 O6 B6 B5 23.0(6) . . . .
C66 C67 C68 C69 -179.3(4) . . . .
C66 C67 C72 C71 -179.7(4) . . . .
C67 C68 C69 C70 -0.3(7) . . . .
C68 C67 C72 C71 1.7(7) . . . .
C68 C69 C70 C71 0.3(7) . . . .
C68 C69 C70 C73 -179.2(4) . . . .
C69 C70 C71 C72 0.7(8) . . . .
C70 C71 C72 C67 -1.7(8) . . . .
C70 C73 C74 F26 -0.4(8) . . . .
C70 C73 C74 C75 179.7(5) . . . .
C70 C73 C78 F30 1.2(8) . . . .
C70 C73 C78 C77 -179.3(5) . . . .
C72 C67 C68 C69 -0.7(7) . . . .
C73 C70 C71 C72 -179.8(5) . . . .
C73 C78 C77 F29 179.8(5) . . . .
C73 C78 C77 C76 -1.0(10) . . . .
C74 C73 C70 C69 125.9(6) . . . .
C74 C73 C70 C71 -53.6(7) . . . .
C74 C73 C78 F30 -178.2(5) . . . .
C74 C73 C78 C77 1.3(8) . . . .
C75 C76 C77 F29 179.3(6) . . . .
C75 C76 C77 C78 0.1(10) . . . .
C76 C75 C74 F26 -179.8(6) . . . .
C76 C75 C74 C73 0.1(10) . . . .
C77 C76 C75 F27 -178.8(6) . . . .
C77 C76 C75 C74 0.4(10) . . . .
C78 C73 C70 C69 -53.5(7) . . . .
C78 C73 C70 C71 127.0(6) . . . .
C78 C73 C74 F26 179.0(5) . . . .
C78 C73 C74 C75 -0.9(8) . . . .
B1 O1 C1 C2 -169.2(4) . . . .
B1 B2 B3 O3 -137.8(4) . . . .
B1 B2 B3 B1 64.2(4) . . . 2_666
B1 B2 B3 B4 103.5(4) . . . .
B1 B2 B3 B5 -34.9(3) . . . 2_666
B1 B2 B3 B6 2.3(4) . . . 2_666
B1 B2 B4 O4 153.4(4) . . . .
B1 B2 B4 B1 -56.3(5) . . . 2_666
B1 B2 B4 B3 -98.4(4) . . . .
B1 B2 B4 B5 7.0(4) . . . .
B1 B2 B4 B6 41.9(3) . . . .
B1 B2 B6 O6 106.5(4) . . . .
B1 B2 B6 B3 -36.3(3) . . . 2_666
B1 B2 B6 B4 -136.0(3) . . . .
B1 B2 B6 B5 -97.3(4) . . . .
B1 B3 B4 O4 -110.8(4) 2_666 . . .
B1 B3 B4 B2 135.8(3) 2_666 . . .
B1 B3 B4 B5 40.0(3) 2_666 . . .
B1 B3 B4 B6 101.3(4) 2_666 . . .
B1 B4 B5 O5 -108.7(4) 2_666 . . .
B1 B4 B5 B2 34.7(3) 2_666 . . 2_666
B1 B4 B5 B3 97.1(3) 2_666 . . 2_666
B1 B4 B5 B6 140.7(3) 2_666 . . .
B1 B4 B6 O6 -150.6(4) 2_666 . . .
B1 B4 B6 B1 65.5(4) 2_666 . . .
B1 B4 B6 B2 103.8(3) 2_666 . . .
B1 B4 B6 B3 2.9(4) 2_666 . . 2_666
B1 B4 B6 B5 -35.3(3) 2_666 . . .
B1 B5 B6 O6 150.5(4) 2_666 . . .
B1 B5 B6 B1 -65.9(4) 2_666 . . .
B1 B5 B6 B2 -3.6(5) 2_666 . . .
B1 B5 B6 B3 -100.4(4) 2_666 . . 2_666
B1 B5 B6 B4 34.8(3) 2_666 . . .
B2 O2 C14 C15 113.2(4) . . . .
B2 B1 B6 O6 -107.6(4) . . . .
B2 B1 B6 B3 138.9(3) . . . 2_666
B2 B1 B6 B4 39.7(3) . . . .
B2 B1 B6 B5 105.4(3) . . . .
B2 B3 B4 O4 113.4(4) . . . .
B2 B3 B4 B1 -135.8(3) . . . 2_666
B2 B3 B4 B5 -95.8(3) . . . .
B2 B3 B4 B6 -34.5(3) . . . .
B2 B4 B5 O5 145.5(3) . . . .
B2 B4 B5 B1 -105.8(3) . . . 2_666
B2 B4 B5 B2 -71.1(4) . . . 2_666
B2 B4 B5 B3 -8.7(4) . . . 2_666
B2 B4 B5 B6 34.9(3) . . . .
B2 B4 B6 O6 105.6(5) . . . .
B2 B4 B6 B1 -38.3(3) . . . .
B2 B4 B6 B3 -100.8(3) . . . 2_666
B2 B4 B6 B5 -139.1(3) . . . .
B2 B5 B6 O6 -148.7(4) 2_666 . . .
B2 B5 B6 B1 -5.2(4) 2_666 . . .
B2 B5 B6 B2 57.2(5) 2_666 . . .
B2 B5 B6 B3 -39.6(3) 2_666 . . 2_666
B2 B5 B6 B4 95.5(3) 2_666 . . .
B3 O3 C27 C28 -135.5(4) . . . .
B3 B1 B2 O2 157.1(4) 2_666 . . .
B3 B1 B2 B3 -64.0(4) 2_666 . . .
B3 B1 B2 B4 -3.0(4) 2_666 . . .
B3 B1 B2 B5 -97.6(3) 2_666 . . 2_666
B3 B1 B2 B6 37.3(3) 2_666 . . .
B3 B1 B6 O6 113.4(4) 2_666 . . .
B3 B1 B6 B2 -138.9(3) 2_666 . . .
B3 B1 B6 B4 -99.2(3) 2_666 . . .
B3 B1 B6 B5 -33.5(3) 2_666 . . .
B3 B2 B4 O4 -108.1(4) . . . .
B3 B2 B4 B1 42.1(3) . . . 2_666
B3 B2 B4 B5 105.5(3) . . . .
B3 B2 B4 B6 140.3(4) . . . .
B3 B2 B6 O6 -151.7(3) . . . .
B3 B2 B6 B1 101.8(3) . . . .
B3 B2 B6 B3 65.4(4) . . . 2_666
B3 B2 B6 B4 -34.3(3) . . . .
B3 B2 B6 B5 4.5(4) . . . .
B3 B4 B5 O5 -150.4(3) . . . .
B3 B4 B5 B1 -41.7(3) . . . 2_666
B3 B4 B5 B2 -7.0(4) . . . 2_666
B3 B4 B5 B3 55.4(4) . . . 2_666
B3 B4 B5 B6 99.0(3) . . . .
B3 B4 B6 O6 141.6(4) . . . .
B3 B4 B6 B1 -2.3(4) . . . .
B3 B4 B6 B2 36.0(3) . . . .
B3 B4 B6 B3 -64.8(4) . . . 2_666
B3 B4 B6 B5 -103.1(4) . . . .
B3 B5 B6 O6 -109.1(5) 2_666 . . .
B3 B5 B6 B1 34.4(3) 2_666 . . .
B3 B5 B6 B2 96.8(4) 2_666 . . .
B3 B5 B6 B4 135.2(3) 2_666 . . .
B4 O4 C40 C41 -132.3(4) . . . .
B4 B1 B2 O2 -143.3(4) 2_666 . . .
B4 B1 B2 B3 -4.3(4) 2_666 . . .
B4 B1 B2 B4 56.6(5) 2_666 . . .
B4 B1 B2 B5 -38.0(3) 2_666 . . 2_666
B4 B1 B2 B6 96.9(3) 2_666 . . .
B4 B1 B6 O6 147.7(4) 2_666 . . .
B4 B1 B6 B2 -104.7(3) 2_666 . . .
B4 B1 B6 B3 34.3(3) 2_666 . . 2_666
B4 B1 B6 B4 -65.0(4) 2_666 . . .
B4 B1 B6 B5 0.7(4) 2_666 . . .
B4 B2 B3 O3 118.8(5) . . . .
B4 B2 B3 B1 -39.3(3) . . . 2_666
B4 B2 B3 B5 -138.4(3) . . . 2_666
B4 B2 B3 B6 -101.2(4) . . . 2_666
B4 B2 B6 O6 -117.5(4) . . . .
B4 B2 B6 B1 136.0(3) . . . .
B4 B2 B6 B3 99.7(3) . . . 2_666
B4 B2 B6 B5 38.7(3) . . . .
B4 B5 B6 O6 115.8(5) . . . .
B4 B5 B6 B1 -100.7(3) . . . .
B4 B5 B6 B2 -38.4(3) . . . .
B4 B5 B6 B3 -135.2(3) . . . 2_666
B5 O5 C53 C54 -141.7(4) . . . .
B5 B1 B2 O2 -105.3(4) 2_666 . . .
B5 B1 B2 B3 33.7(3) 2_666 . . .
B5 B1 B2 B4 94.6(3) 2_666 . . .
B5 B1 B2 B6 134.9(3) 2_666 . . .
B5 B1 B6 O6 -148.5(4) 2_666 . . .
B5 B1 B6 B2 -40.9(3) 2_666 . . .
B5 B1 B6 B3 98.1(3) 2_666 . . 2_666
B5 B1 B6 B4 -1.2(4) 2_666 . . .
B5 B1 B6 B5 64.5(4) 2_666 . . .
B5 B2 B3 O3 -102.8(5) 2_666 . . .
B5 B2 B3 B1 99.1(3) 2_666 . . 2_666
B5 B2 B3 B4 138.4(3) 2_666 . . .
B5 B2 B3 B6 37.2(3) 2_666 . . 2_666
B5 B2 B4 O4 -143.3(4) 2_666 . . .
B5 B2 B4 B1 6.9(4) 2_666 . . 2_666
B5 B2 B4 B3 -35.2(3) 2_666 . . .
B5 B2 B4 B5 70.3(4) 2_666 . . .
B5 B2 B4 B6 105.1(3) 2_666 . . .
B5 B2 B6 O6 147.4(3) 2_666 . . .
B5 B2 B6 B1 40.9(3) 2_666 . . .
B5 B2 B6 B3 4.5(4) 2_666 . . 2_666
B5 B2 B6 B4 -95.2(3) 2_666 . . .
B5 B2 B6 B5 -56.4(4) 2_666 . . .
B5 B3 B4 O4 153.1(4) 2_666 . . .
B5 B3 B4 B1 -96.1(4) 2_666 . . 2_666
B5 B3 B4 B2 39.7(3) 2_666 . . .
B5 B3 B4 B5 -56.1(4) 2_666 . . .
B5 B3 B4 B6 5.2(5) 2_666 . . .
B5 B4 B6 O6 -115.3(5) . . . .
B5 B4 B6 B1 100.7(3) . . . .
B5 B4 B6 B2 139.1(3) . . . .
B5 B4 B6 B3 38.2(3) . . . 2_666
B6 O6 C66 C67 148.9(4) . . . .
B6 B1 B2 O2 119.8(4) . . . .
B6 B1 B2 B3 -101.2(3) . . . .
B6 B1 B2 B4 -40.3(3) . . . .
B6 B1 B2 B5 -134.9(3) . . . 2_666
B6 B2 B3 O3 154.5(4) . . . .
B6 B2 B3 B1 -3.5(4) . . . 2_666
B6 B2 B3 B4 35.7(3) . . . .
B6 B2 B3 B5 -102.6(4) . . . 2_666
B6 B2 B3 B6 -65.4(4) . . . 2_666
B6 B2 B4 O4 111.6(4) . . . .
B6 B2 B4 B1 -98.2(4) . . . 2_666
B6 B2 B4 B3 -140.3(4) . . . .
B6 B2 B4 B5 -34.9(3) . . . .
B6 B3 B4 O4 -146.4(3) 2_666 . . .
B6 B3 B4 B1 -35.6(3) 2_666 . . 2_666
B6 B3 B4 B2 100.2(3) 2_666 . . .
B6 B3 B4 B5 4.4(4) 2_666 . . .
B6 B3 B4 B6 65.7(4) 2_666 . . .
B6 B4 B5 O5 110.6(4) . . . .
B6 B4 B5 B1 -140.7(3) . . . 2_666
B6 B4 B5 B2 -105.9(3) . . . 2_666
B6 B4 B5 B3 -43.5(3) . . . 2_666
F31 C87 C88 F32 -0.2(10) . . . .
F31 C87 C88 C89 -174.8(9) . . . .
F32 C88 C89 F33 6.1(15) . . . .
F32 C88 C89 C90 178.0(7) . . . .
F33 C89 C90 F34 -1.6(13) . . . .
F33 C89 C90 C91 176.1(7) . . . .
F34 C90 C91 F35 0.9(10) . . . .
F34 C90 C91 C86 179.0(7) . . . .
F37 C101 C100 F36 -0.6(7) . . . .
F37 C101 C100 C99 -178.5(4) . . . .
F38 C102 C101 F37 -0.9(8) . . . .
F38 C102 C101 C100 178.5(5) . . . .
F39 C103 C102 F38 -1.5(8) . . . .
F39 C103 C102 C101 179.1(5) . . . .
F40 C104 C103 F39 -0.1(8) . . . .
F40 C104 C103 C102 179.4(5) . . . .
F42 C116 C117 F41 1.0(9) . . . .
F42 C116 C117 C112 179.1(5) . . . .
F43 C115 C116 F42 0.8(10) . . . .
F43 C115 C116 C117 -179.5(5) . . . .
F44 C114 C115 F43 -0.3(9) . . . .
F44 C114 C115 C116 -179.4(5) . . . .
F45 C113 C114 F44 0.6(7) . . . .
F45 C113 C114 C115 -179.9(5) . . . .
F46 C126 C127 F47 -1.6(9) . . . .
F46 C126 C127 C128 177.8(6) . . . .
F47 C127 C128 F48 1.0(11) . . . .
F47 C127 C128 C129 179.7(6) . . . .
F48 C128 C129 F49 -1.5(11) . . . .
F48 C128 C129 C130 177.9(6) . . . .
F49 C129 C130 F50 1.2(9) . . . .
F49 C129 C130 C125 -179.8(6) . . . .
F51 C143 C142 F52 2.0(9) . . . .
F51 C143 C142 C141 -176.9(6) . . . .
F52 C142 C141 F53 1.5(9) . . . .
F52 C142 C141 C140 -176.9(6) . . . .
F53 C141 C140 F54 -1.8(8) . . . .
F53 C141 C140 C139 178.3(5) . . . .
F54 C140 C139 F55 0.2(8) . . . .
F54 C140 C139 C138 -179.1(5) . . . .
F56 C152 C153 F57 -0.4(6) . . . .
F56 C152 C153 C154 -179.8(4) . . . .
F57 C153 C154 F58 -0.1(7) . . . .
F57 C153 C154 C155 179.1(4) . . . .
F58 C154 C155 F59 -2.9(7) . . . .
F58 C154 C155 C156 179.5(4) . . . .
F59 C155 C156 F60 1.1(7) . . . .
F59 C155 C156 C151 -176.5(4) . . . .
O7 C79 C80 C81 174.4(4) . . . .
O7 C79 C80 C85 -6.7(6) . . . .
O7 B7 B8 O8 -3.5(5) . . . .
O7 B7 B8 B9 152.3(3) . . . .
O7 B7 B8 B10 -146.4(3) . . . .
O7 B7 B8 B11 114.1(4) . . . 2_665
O7 B7 B8 B12 -109.9(4) . . . .
O7 B7 B12 O12 1.7(6) . . . .
O7 B7 B12 B8 111.4(4) . . . .
O7 B7 B12 B9 -113.1(4) . . . 2_665
O7 B7 B12 B10 146.9(3) . . . .
O7 B7 B12 B11 -153.5(3) . . . .
O8 C92 C93 C94 122.5(4) . . . .
O8 C92 C93 C98 -58.0(6) . . . .
O8 B8 B9 O9 8.4(6) . . . .
O8 B8 B9 B7 -151.3(4) . . . 2_665
O8 B8 B9 B10 -111.1(4) . . . .
O8 B8 B9 B11 115.0(4) . . . 2_665
O8 B8 B9 B12 148.3(4) . . . 2_665
O8 B8 B10 O10 8.3(6) . . . .
O8 B8 B10 B7 155.7(4) . . . 2_665
O8 B8 B10 B9 115.8(4) . . . .
O8 B8 B10 B11 -138.5(4) . . . .
O8 B8 B10 B12 -104.5(4) . . . .
O9 C105 C106 C107 -111.5(4) . . . .
O9 C105 C106 C111 64.5(5) . . . .
O9 B9 B10 O10 -5.4(6) . . . .
O9 B9 B10 B7 112.4(5) . . . 2_665
O9 B9 B10 B8 -111.7(4) . . . .
O9 B9 B10 B11 150.7(4) . . . .
O9 B9 B10 B12 -147.7(4) . . . .
O10 C118 C119 C120 114.4(4) . . . .
O10 C118 C119 C124 -64.7(5) . . . .
O10 B10 B11 O11 10.8(6) . . . .
O10 B10 B11 B7 116.0(4) . . . 2_665
O10 B10 B11 B8 151.0(4) . . . 2_665
O10 B10 B11 B9 -148.4(4) . . . 2_665
O10 B10 B11 B12 -108.7(4) . . . .
O11 C131 C132 C133 -142.8(4) . . . .
O11 C131 C132 C137 38.3(5) . . . .
O11 B11 B12 O12 -4.9(6) . . . .
O11 B11 B12 B7 153.8(4) . . . .
O11 B11 B12 B8 -143.7(4) . . . .
O11 B11 B12 B9 113.8(4) . . . 2_665
O11 B11 B12 B10 -109.9(4) . . . .
O12 C144 C145 C146 -119.5(4) . . . .
O12 C144 C145 C150 60.2(5) . . . .
C79 O7 B7 B8 -104.0(4) . . . .
C79 O7 B7 B9 108.5(4) . . . 2_665
C79 O7 B7 B10 38.4(5) . . . 2_665
C79 O7 B7 B11 -31.3(5) . . . 2_665
C79 O7 B7 B12 -179.5(3) . . . .
C79 C80 C81 C82 179.8(4) . . . .
C79 C80 C85 C84 179.3(4) . . . .
C80 C81 C82 C83 1.4(8) . . . .
C81 C80 C85 C84 -1.9(7) . . . .
C81 C82 C83 C84 -2.7(8) . . . .
C81 C82 C83 C86 179.4(5) . . . .
C82 C83 C84 C85 1.6(8) . . . .
C82 C83 C86 C87 -46.6(9) . . . .
C82 C83 C86 C91 129.1(7) . . . .
C83 C84 C85 C80 0.6(8) . . . .
C83 C86 C87 F31 -4.1(10) . . . .
C83 C86 C87 C88 173.7(6) . . . .
C83 C86 C91 F35 0.1(10) . . . .
C83 C86 C91 C90 -177.8(6) . . . .
C84 C83 C86 C87 135.6(7) . . . .
C84 C83 C86 C91 -48.7(9) . . . .
C85 C80 C81 C82 0.9(7) . . . .
C86 C83 C84 C85 179.5(5) . . . .
C86 C87 C88 F32 -178.1(6) . . . .
C86 C87 C88 C89 7.3(14) . . . .
C87 C86 C91 F35 176.3(6) . . . .
C87 C86 C91 C90 -1.7(10) . . . .
C87 C88 C89 F33 -179.3(7) . . . .
C87 C88 C89 C90 -7.4(15) . . . .
C88 C89 C90 F34 -174.4(8) . . . .
C88 C89 C90 C91 3.3(14) . . . .
C89 C90 C91 F35 -176.8(7) . . . .
C89 C90 C91 C86 1.2(12) . . . .
C91 C86 C87 F31 179.8(6) . . . .
C91 C86 C87 C88 -2.3(10) . . . .
C92 O8 B8 B7 163.6(3) . . . .
C92 O8 B8 B9 12.2(6) . . . .
C92 O8 B8 B10 -61.0(5) . . . .
C92 O8 B8 B11 92.6(5) . . . 2_665
C92 O8 B8 B12 -133.2(4) . . . .
C92 C93 C94 C95 179.7(5) . . . .
C92 C93 C98 C97 -179.8(4) . . . .
C93 C94 C95 C96 0.5(8) . . . .
C94 C93 C98 C97 -0.3(7) . . . .
C94 C95 C96 C97 -1.0(8) . . . .
C94 C95 C96 C99 178.1(5) . . . .
C95 C96 C97 C98 0.9(8) . . . .
C95 C96 C99 C100 58.9(7) . . . .
C95 C96 C99 C104 -117.7(6) . . . .
C96 C97 C98 C93 -0.2(8) . . . .
C96 C99 C100 F36 5.7(7) . . . .
C96 C99 C100 C101 -176.4(5) . . . .
C96 C99 C104 F40 -2.4(8) . . . .
C96 C99 C104 C103 173.8(5) . . . .
C97 C96 C99 C100 -122.0(6) . . . .
C97 C96 C99 C104 61.3(7) . . . .
C98 C93 C94 C95 0.2(7) . . . .
C99 C96 C97 C98 -178.2(5) . . . .
C99 C104 C103 F39 -176.4(5) . . . .
C99 C104 C103 C102 3.0(9) . . . .
C100 C99 C104 F40 -179.2(5) . . . .
C100 C99 C104 C103 -3.0(8) . . . .
C102 C101 C100 F36 -180.0(5) . . . .
C102 C101 C100 C99 2.1(8) . . . .
C103 C102 C101 F37 178.5(5) . . . .
C103 C102 C101 C100 -2.1(8) . . . .
C104 C99 C100 F36 -177.5(5) . . . .
C104 C99 C100 C101 0.4(8) . . . .
C104 C103 C102 F38 179.1(5) . . . .
C104 C103 C102 C101 -0.4(9) . . . .
C105 O9 B9 B7 34.3(5) . . . 2_665
C105 O9 B9 B8 -122.5(4) . . . .
C105 O9 B9 B10 -42.5(5) . . . .
C105 O9 B9 B11 166.3(3) . . . 2_665
C105 O9 B9 B12 100.9(4) . . . 2_665
C105 C106 C107 C108 174.3(4) . . . .
C105 C106 C111 C110 -173.4(4) . . . .
C106 C111 C110 C109 -1.7(7) . . . .
C107 C106 C111 C110 2.7(7) . . . .
C108 C109 C112 C113 121.5(5) . . . .
C108 C109 C112 C117 -57.6(7) . . . .
C109 C108 C107 C106 -0.2(7) . . . .
C109 C112 C113 F45 -0.2(7) . . . .
C109 C112 C113 C114 -179.2(5) . . . .
C109 C112 C117 F41 -2.0(8) . . . .
C109 C112 C117 C116 179.9(5) . . . .
C110 C109 C108 C107 1.3(7) . . . .
C110 C109 C112 C113 -54.6(7) . . . .
C110 C109 C112 C117 126.3(5) . . . .
C111 C106 C107 C108 -1.8(6) . . . .
C111 C110 C109 C108 -0.4(7) . . . .
C111 C110 C109 C112 175.9(5) . . . .
C112 C109 C108 C107 -174.8(4) . . . .
C112 C113 C114 F44 179.6(5) . . . .
C112 C113 C114 C115 -1.0(8) . . . .
C113 C112 C117 F41 178.8(5) . . . .
C113 C112 C117 C116 0.8(8) . . . .
C113 C114 C115 F43 -179.8(5) . . . .
C113 C114 C115 C116 1.2(9) . . . .
C114 C115 C116 F42 179.9(6) . . . .
C114 C115 C116 C117 -0.4(10) . . . .
C115 C116 C117 F41 -178.7(6) . . . .
C115 C116 C117 C112 -0.6(9) . . . .
C117 C112 C113 F45 178.9(5) . . . .
C117 C112 C113 C114 0.0(8) . . . .
C118 O10 B10 B7 104.4(5) . . . 2_665
C118 O10 B10 B8 -115.0(4) . . . .
C118 O10 B10 B9 178.4(3) . . . .
C118 O10 B10 B11 25.6(6) . . . .
C118 O10 B10 B12 -44.9(5) . . . .
C118 C119 C120 C121 -179.8(4) . . . .
C118 C119 C124 C123 -179.3(4) . . . .
C119 C120 C121 C122 -0.9(7) . . . .
C120 C119 C124 C123 1.7(7) . . . .
C120 C121 C122 C123 1.7(7) . . . .
C120 C121 C122 C125 -177.3(5) . . . .
C121 C122 C123 C124 -0.8(8) . . . .
C121 C122 C125 C126 -55.4(7) . . . .
C121 C122 C125 C130 120.6(6) . . . .
C122 C123 C124 C119 -0.9(8) . . . .
C122 C125 C126 F46 -1.5(9) . . . .
C122 C125 C126 C127 175.9(6) . . . .
C122 C125 C130 F50 2.5(9) . . . .
C122 C125 C130 C129 -176.5(6) . . . .
C123 C122 C125 C126 125.5(6) . . . .
C123 C122 C125 C130 -58.5(7) . . . .
C124 C119 C120 C121 -0.8(7) . . . .
C125 C122 C123 C124 178.2(5) . . . .
C125 C126 C127 F47 -179.1(6) . . . .
C125 C126 C127 C128 0.3(10) . . . .
C126 C125 C130 F50 178.8(5) . . . .
C126 C125 C130 C129 -0.2(9) . . . .
C126 C127 C128 F48 -178.4(6) . . . .
C126 C127 C128 C129 0.3(11) . . . .
C127 C128 C129 F49 179.8(6) . . . .
C127 C128 C129 C130 -0.8(11) . . . .
C128 C129 C130 F50 -178.2(6) . . . .
C128 C129 C130 C125 0.8(10) . . . .
C130 C125 C126 F46 -177.7(5) . . . .
C130 C125 C126 C127 -0.3(9) . . . .
C131 O11 B11 B7 165.5(3) . . . 2_665
C131 O11 B11 B8 98.7(4) . . . 2_665
C131 O11 B11 B9 31.1(5) . . . 2_665
C131 O11 B11 B10 -125.0(4) . . . .
C131 O11 B11 B12 -44.5(5) . . . .
C131 C132 C133 C134 -176.6(4) . . . .
C131 C132 C137 C136 177.2(4) . . . .
C132 C137 C136 C135 0.5(8) . . . .
C133 C132 C137 C136 -1.7(7) . . . .
C134 C135 C138 C139 -48.5(7) . . . .
C134 C135 C138 C143 131.2(5) . . . .
C135 C134 C133 C132 -1.8(7) . . . .
C135 C138 C139 F55 3.6(7) . . . .
C135 C138 C139 C140 -177.1(5) . . . .
C135 C138 C143 F51 -5.2(8) . . . .
C135 C138 C143 C142 175.6(5) . . . .
C136 C135 C134 C133 0.5(7) . . . .
C136 C135 C138 C139 132.5(5) . . . .
C136 C135 C138 C143 -47.8(7) . . . .
C137 C132 C133 C134 2.3(7) . . . .
C137 C136 C135 C134 0.1(8) . . . .
C137 C136 C135 C138 179.2(5) . . . .
C138 C135 C134 C133 -178.5(4) . . . .
C138 C143 C142 F52 -178.9(6) . . . .
C138 C143 C142 C141 2.2(10) . . . .
C139 C138 C143 F51 174.4(5) . . . .
C139 C138 C143 C142 -4.7(8) . . . .
C141 C140 C139 F55 -179.9(5) . . . .
C141 C140 C139 C138 0.8(8) . . . .
C142 C141 C140 F54 176.5(5) . . . .
C142 C141 C140 C139 -3.4(9) . . . .
C143 C138 C139 F55 -176.1(5) . . . .
C143 C138 C139 C140 3.2(8) . . . .
C143 C142 C141 F53 -179.6(5) . . . .
C143 C142 C141 C140 2.0(9) . . . .
C144 O12 B12 B7 -11.6(6) . . . .
C144 O12 B12 B8 -86.5(5) . . . .
C144 O12 B12 B9 68.9(5) . . . 2_665
C144 O12 B12 B10 -154.3(3) . . . .
C144 O12 B12 B11 142.9(4) . . . .
C144 C145 C146 C147 179.0(4) . . . .
C144 C145 C150 C149 -179.0(4) . . . .
C145 C150 C149 C148 -0.4(8) . . . .
C146 C145 C150 C149 0.8(7) . . . .
C147 C148 C151 C152 -120.4(5) . . . .
C147 C148 C151 C156 61.7(6) . . . .
C148 C147 C146 C145 0.3(7) . . . .
C148 C151 C152 F56 3.0(7) . . . .
C148 C151 C152 C153 -178.3(4) . . . .
C148 C151 C156 F60 -0.6(7) . . . .
C148 C151 C156 C155 177.0(4) . . . .
C149 C148 C147 C146 0.1(7) . . . .
C149 C148 C151 C152 58.8(6) . . . .
C149 C148 C151 C156 -119.2(5) . . . .
C150 C145 C146 C147 -0.7(7) . . . .
C150 C149 C148 C147 0.0(7) . . . .
C150 C149 C148 C151 -179.2(4) . . . .
C151 C148 C147 C146 179.3(4) . . . .
C151 C152 C153 F57 -179.2(4) . . . .
C151 C152 C153 C154 1.4(7) . . . .
C152 C151 C156 F60 -178.6(4) . . . .
C152 C151 C156 C155 -1.1(7) . . . .
C152 C153 C154 F58 179.3(4) . . . .
C152 C153 C154 C155 -1.5(7) . . . .
C153 C154 C155 F59 177.9(4) . . . .
C153 C154 C155 C156 0.4(7) . . . .
C154 C155 C156 F60 178.6(4) . . . .
C154 C155 C156 C151 1.0(8) . . . .
C156 C151 C152 F56 -178.9(4) . . . .
C156 C151 C152 C153 -0.1(7) . . . .
B7 O7 C79 C80 126.7(4) . . . .
B7 B8 B9 O9 -143.9(4) . . . .
B7 B8 B9 B7 56.4(4) . . . 2_665
B7 B8 B9 B10 96.5(3) . . . .
B7 B8 B9 B11 -37.4(3) . . . 2_665
B7 B8 B9 B12 -4.0(4) . . . 2_665
B7 B8 B10 O10 147.1(3) . . . .
B7 B8 B10 B7 -65.5(4) . . . 2_665
B7 B8 B10 B9 -105.4(3) . . . .
B7 B8 B10 B11 0.3(4) . . . .
B7 B8 B10 B12 34.2(3) . . . .
B7 B9 B10 O10 -117.8(4) 2_665 . . .
B7 B9 B10 B8 136.0(3) 2_665 . . .
B7 B9 B10 B11 38.3(3) 2_665 . . .
B7 B9 B10 B12 99.9(3) 2_665 . . .
B7 B10 B11 O11 -105.3(4) 2_665 . . .
B7 B10 B11 B8 34.9(3) 2_665 . . 2_665
B7 B10 B11 B9 95.5(3) 2_665 . . 2_665
B7 B10 B11 B12 135.3(3) 2_665 . . .
B7 B11 B12 O12 146.3(3) 2_665 . . .
B7 B11 B12 B7 -55.0(4) 2_665 . . .
B7 B11 B12 B8 7.5(4) 2_665 . . .
B7 B11 B12 B9 -95.0(3) 2_665 . . 2_665
B7 B11 B12 B10 41.3(3) 2_665 . . .
B8 O8 C92 C93 -173.4(4) . . . .
B8 B7 B12 O12 -109.7(4) . . . .
B8 B7 B12 B9 135.5(3) . . . 2_665
B8 B7 B12 B10 35.5(3) . . . .
B8 B7 B12 B11 95.1(3) . . . .
B8 B9 B10 O10 106.2(4) . . . .
B8 B9 B10 B7 -136.0(3) . . . 2_665
B8 B9 B10 B11 -97.7(4) . . . .
B8 B9 B10 B12 -36.1(3) . . . .
B8 B10 B11 O11 154.4(3) . . . .
B8 B10 B11 B7 -100.4(3) . . . 2_665
B8 B10 B11 B8 -65.4(4) . . . 2_665
B8 B10 B11 B9 -4.8(4) . . . 2_665
B8 B10 B11 B12 34.9(3) . . . .
B8 B11 B12 O12 -151.6(3) 2_665 . . .
B8 B11 B12 B7 7.1(4) 2_665 . . .
B8 B11 B12 B8 69.6(4) 2_665 . . .
B8 B11 B12 B9 -32.9(3) 2_665 . . 2_665
B8 B11 B12 B10 103.4(3) 2_665 . . .
B9 O9 C105 C106 113.3(4) . . . .
B9 B7 B8 O8 147.4(3) 2_665 . . .
B9 B7 B8 B9 -56.8(4) 2_665 . . .
B9 B7 B8 B10 4.5(4) 2_665 . . .
B9 B7 B8 B11 -95.1(3) 2_665 . . 2_665
B9 B7 B8 B12 41.0(3) 2_665 . . .
B9 B7 B12 O12 114.8(5) 2_665 . . .
B9 B7 B12 B8 -135.5(3) 2_665 . . .
B9 B7 B12 B10 -100.1(3) 2_665 . . .
B9 B7 B12 B11 -40.4(3) 2_665 . . .
B9 B8 B10 O10 -107.5(4) . . . .
B9 B8 B10 B7 39.9(3) . . . 2_665
B9 B8 B10 B11 105.7(3) . . . .
B9 B8 B10 B12 139.6(3) . . . .
B9 B10 B11 O11 -143.4(4) . . . .
B9 B10 B11 B7 -38.1(3) . . . 2_665
B9 B10 B11 B8 -3.2(4) . . . 2_665
B9 B10 B11 B9 57.4(5) . . . 2_665
B9 B10 B11 B12 97.2(4) . . . .
B9 B11 B12 O12 -118.7(4) 2_665 . . .
B9 B11 B12 B7 40.0(3) 2_665 . . .
B9 B11 B12 B8 102.5(3) 2_665 . . .
B9 B11 B12 B10 136.3(3) 2_665 . . .
B10 O10 C118 C119 146.5(4) . . . .
B10 B7 B8 O8 -151.4(3) 2_665 . . .
B10 B7 B8 B9 4.4(4) 2_665 . . .
B10 B7 B8 B10 65.7(4) 2_665 . . .
B10 B7 B8 B11 -33.9(3) 2_665 . . 2_665
B10 B7 B8 B12 102.2(3) 2_665 . . .
B10 B7 B12 O12 149.3(4) 2_665 . . .
B10 B7 B12 B8 -101.0(3) 2_665 . . .
B10 B7 B12 B9 34.5(3) 2_665 . . 2_665
B10 B7 B12 B10 -65.6(4) 2_665 . . .
B10 B7 B12 B11 -5.9(4) 2_665 . . .
B10 B8 B9 O9 119.6(4) . . . .
B10 B8 B9 B7 -40.1(3) . . . 2_665
B10 B8 B9 B11 -133.9(3) . . . 2_665
B10 B8 B9 B12 -100.5(3) . . . 2_665
B10 B11 B12 O12 105.0(4) . . . .
B10 B11 B12 B7 -96.3(3) . . . .
B10 B11 B12 B8 -33.8(3) . . . .
B10 B11 B12 B9 -136.3(3) . . . 2_665
B11 O11 C131 C132 -150.1(4) . . . .
B11 B7 B8 O8 -117.5(4) 2_665 . . .
B11 B7 B8 B9 38.2(3) 2_665 . . .
B11 B7 B8 B10 99.6(3) 2_665 . . .
B11 B7 B8 B12 136.0(3) 2_665 . . .
B11 B7 B12 O12 -150.1(4) 2_665 . . .
B11 B7 B12 B8 -40.4(3) 2_665 . . .
B11 B7 B12 B9 95.1(3) 2_665 . . 2_665
B11 B7 B12 B10 -5.0(4) 2_665 . . .
B11 B7 B12 B11 54.6(4) 2_665 . . .
B11 B8 B9 O9 -106.5(4) 2_665 . . .
B11 B8 B9 B7 93.8(3) 2_665 . . 2_665
B11 B8 B9 B10 133.9(3) 2_665 . . .
B11 B8 B9 B12 33.4(3) 2_665 . . 2_665
B11 B8 B10 O10 -149.4(3) 2_665 . . .
B11 B8 B10 B7 -2.0(4) 2_665 . . 2_665
B11 B8 B10 B9 -41.8(3) 2_665 . . .
B11 B8 B10 B11 63.8(4) 2_665 . . .
B11 B8 B10 B12 97.8(3) 2_665 . . .
B11 B9 B10 O10 147.8(3) 2_665 . . .
B11 B9 B10 B7 -94.4(3) 2_665 . . 2_665
B11 B9 B10 B8 41.6(3) 2_665 . . .
B11 B9 B10 B11 -56.1(4) 2_665 . . .
B11 B9 B10 B12 5.5(4) 2_665 . . .
B12 O12 C144 C145 138.1(4) . . . .
B12 B7 B8 O8 106.4(4) . . . .
B12 B7 B8 B9 -97.8(3) . . . .
B12 B7 B8 B10 -36.5(3) . . . .
B12 B7 B8 B11 -136.0(3) . . . 2_665
B12 B8 B9 O9 156.2(3) . . . .
B12 B8 B9 B7 -3.4(4) . . . 2_665
B12 B8 B9 B10 36.7(3) . . . .
B12 B8 B9 B11 -97.2(3) . . . 2_665
B12 B8 B9 B12 -63.8(4) . . . 2_665
B12 B8 B10 O10 112.8(4) . . . .
B12 B8 B10 B7 -99.7(3) . . . 2_665
B12 B8 B10 B9 -139.6(3) . . . .
B12 B8 B10 B11 -34.0(3) . . . .
B12 B9 B10 O10 -151.7(3) 2_665 . . .
B12 B9 B10 B7 -33.9(3) 2_665 . . 2_665
B12 B9 B10 B8 102.0(3) 2_665 . . .
B12 B9 B10 B11 4.4(4) 2_665 . . .
B12 B9 B10 B12 66.0(4) 2_665 . . .
B12 B10 B11 O11 119.4(4) . . . .
B12 B10 B11 B7 -135.3(3) . . . 2_665
B12 B10 B11 B8 -100.4(3) . . . 2_665
B12 B10 B11 B9 -39.8(3) . . . 2_665
